data_4121794
loop_
_publ_author_name
'Yang, Huayan'
'Wang, Yu'
'Yan, Juanzhu'
'Chen, Xi'
'Zhang, Xin'
'H\"akkinen, Hannu'
'Zheng, Nanfeng'

_publ_section_title
;
 Structural Evolution of Atomically Precise Thiolated Bimetallic
 [Au12+nCu32(SR)30+n](4-) (n = 0, 2, 4, 6) Nanoclusters.
;
_journal_issue 20
_journal_name_full 'Journal of the American Chemical Society'
_journal_page_first 7197
_journal_page_last 7200
_journal_paper_doi 10.1021/ja501811j
_journal_volume 136
_journal_year 2014
_chemical_formula_moiety 'C224 H128 Au14 Cu32 F96 S32, 4(C16 H36 N)'
_chemical_formula_sum 'C290 H272 Au14 Cl4 Cu32 F96 N4 O6 S32'
_chemical_formula_weight 11691.65
_chemical_name_systematic
;
 ? 
;
_space_group_crystal_system triclinic
_space_group_IT_number 2
_space_group_name_Hall '-P 1'
_space_group_name_H-M_alt 'P -1'
_symmetry_space_group_name_Hall '-P 1'
_symmetry_space_group_name_H-M 'P -1'
_atom_sites_solution_hydrogens geom
_atom_sites_solution_primary direct
_atom_sites_solution_secondary difmap
_audit_creation_date 2014-01-10
_audit_creation_method
;
  Olex2 1.2
  (compiled Apr 23 2013 17:54:37, GUI svn.r4466)
;
_cell_angle_alpha 108.611(3)
_cell_angle_beta 105.491(3)
_cell_angle_gamma 107.174(3)
_cell_formula_units_Z 1
_cell_length_a 20.7601(7)
_cell_length_b 23.6955(7)
_cell_length_c 23.7758(7)
_cell_measurement_reflns_used 18921
_cell_measurement_temperature 100.01(10)
_cell_measurement_theta_max 74.2118
_cell_measurement_theta_min 3.2590
_cell_volume 9710.3(7)
_computing_cell_refinement
;
CrysAlisPro, Agilent Technologies,
Version 1.171.36.20 (release 27-06-2012 CrysAlis171 .NET)
(compiled Jul 11 2012,15:38:31)
;
_computing_data_collection
;
CrysAlisPro, Agilent Technologies,
Version 1.171.36.20 (release 27-06-2012 CrysAlis171 .NET)
(compiled Jul 11 2012,15:38:31)
;
_computing_data_reduction
;
CrysAlisPro, Agilent Technologies,
Version 1.171.36.20 (release 27-06-2012 CrysAlis171 .NET)
(compiled Jul 11 2012,15:38:31)
;
_computing_molecular_graphics
;
O. V. Dolomanov, L. J. Bourhis, R. J. Gildea, J. A. K. Howard and H. Puschmann,
OLEX2: a complete structure solution, refinement and analysis program.
J. Appl. Cryst. (2009). 42, 339-341.
;
_computing_publication_material
;
O. V. Dolomanov, L. J. Bourhis, R. J. Gildea, J. A. K. Howard and H. Puschmann,
OLEX2: a complete structure solution, refinement and analysis program.
J. Appl. Cryst. (2009). 42, 339-341.
;
_computing_structure_refinement
;
XH, G.M. Sheldrick, Acta Cryst.
(2008). A64, 112-122
;
_computing_structure_solution 'SHELXS-97 (Sheldrick, 1990)'
_diffrn_ambient_temperature 173.01(10)
_diffrn_detector_area_resol_mean 10.3415
_diffrn_measured_fraction_theta_full 0.9860
_diffrn_measured_fraction_theta_max 0.9977
_diffrn_measurement_details
;
  1 omega  -64.00   32.00   0.6000   15.0000
omega____ theta____ kappa____ phi______ frames
    -      -40.7424   57.0000  -90.0000 160

  2 omega -109.00  -10.60   0.6000   15.0000
omega____ theta____ kappa____ phi______ frames
    -      -40.7424  -57.0000  120.0000 164

  3 omega  -38.00   19.00   0.6000   15.0000
omega____ theta____ kappa____ phi______ frames
    -      -40.7424   38.0000   60.0000 95

  4 omega -133.00  -76.00   0.6000   25.0000
omega____ theta____ kappa____ phi______ frames
    -      -61.5000 -125.0000  -60.0000 95

  5 omega  -24.00    3.00   0.6000   25.0000
omega____ theta____ kappa____ phi______ frames
    -      -61.5000   30.0000  -30.0000 45

  6 omega -145.00  -88.00   0.6000   25.0000
omega____ theta____ kappa____ phi______ frames
    -      -61.5000  -94.0000 -150.0000 95

  7 omega  -96.00  -51.00   0.6000   25.0000
omega____ theta____ kappa____ phi______ frames
    -      -61.5000  125.0000  -30.0000 75

  8 omega   94.00  165.40   0.6000   25.0000
omega____ theta____ kappa____ phi______ frames
    -      108.1940   30.0000 -180.0000 119

  9 omega   60.00  120.00   0.6000   25.0000
omega____ theta____ kappa____ phi______ frames
    -      108.1940 -125.0000   30.0000 100

 10 omega   39.00   87.60   0.6000   25.0000
omega____ theta____ kappa____ phi______ frames
    -      108.1940  -45.0000 -120.0000 81

 11 omega   36.00   63.60   0.6000   25.0000
omega____ theta____ kappa____ phi______ frames
    -      108.1940 -125.0000 -120.0000 46

 12 omega   84.00  114.00   0.6000   25.0000
omega____ theta____ kappa____ phi______ frames
    -      108.1940 -125.0000 -120.0000 50

 13 omega   33.00   97.80   0.6000   25.0000
omega____ theta____ kappa____ phi______ frames
    -      108.1940  -94.0000  -90.0000 108

 14 omega   50.00  172.40   0.6000   25.0000
omega____ theta____ kappa____ phi______ frames
    -      108.1940   15.0000  -60.0000 204

 15 omega   35.00   89.00   0.6000   25.0000
omega____ theta____ kappa____ phi______ frames
    -      108.1940  -30.0000    0.0000 90

 16 omega   41.00   89.00   0.6000   25.0000
omega____ theta____ kappa____ phi______ frames
    -      108.1940  -30.0000  -90.0000 80

 17 omega   40.00  139.00   0.6000   25.0000
omega____ theta____ kappa____ phi______ frames
    -      108.1940  -61.0000    0.0000 165

 18 omega   77.00  113.00   0.6000   25.0000
omega____ theta____ kappa____ phi______ frames
    -      108.1940 -106.0000   99.0000 60

 19 omega   31.00   67.60   0.6000   25.0000
omega____ theta____ kappa____ phi______ frames
    -      108.1940  -30.0000  -30.0000 61

 20 omega  118.00  163.60   0.6000   25.0000
omega____ theta____ kappa____ phi______ frames
    -      108.1940  125.0000 -120.0000 76

 21 omega   34.00  122.20   0.6000   25.0000
omega____ theta____ kappa____ phi______ frames
    -      108.1940  -61.0000  120.0000 147
;
_diffrn_measurement_device_type 'SuperNova, Dual, Cu at zero, Atlas'
_diffrn_measurement_method '\w scans'
_diffrn_orient_matrix_UB_11 0.0099284000
_diffrn_orient_matrix_UB_12 -0.0010762000
_diffrn_orient_matrix_UB_13 -0.0622174000
_diffrn_orient_matrix_UB_21 0.0840876000
_diffrn_orient_matrix_UB_22 0.0300485000
_diffrn_orient_matrix_UB_23 0.0368731000
_diffrn_orient_matrix_UB_31 -0.0021072000
_diffrn_orient_matrix_UB_32 -0.0692154000
_diffrn_orient_matrix_UB_33 -0.0181884000
_diffrn_radiation_monochromator mirror
_diffrn_radiation_type 'Cu K\a'
_diffrn_radiation_wavelength 1.5418
_diffrn_reflns_av_R_equivalents 0.0384
_diffrn_reflns_av_unetI/netI 0.0425
_diffrn_reflns_limit_h_max 23
_diffrn_reflns_limit_h_min -18
_diffrn_reflns_limit_k_max 20
_diffrn_reflns_limit_k_min -26
_diffrn_reflns_limit_l_max 26
_diffrn_reflns_limit_l_min -27
_diffrn_reflns_number 62770
_diffrn_reflns_theta_full 61.17
_diffrn_reflns_theta_max 61.17
_diffrn_reflns_theta_min 3.38
_diffrn_source 'SuperNova (Cu) X-ray Source'
_exptl_absorpt_coefficient_mu 14.132
_exptl_absorpt_correction_T_max 1.00000
_exptl_absorpt_correction_T_min 0.44300
_exptl_absorpt_correction_type multi-scan
_exptl_absorpt_process_details
;
CrysAlisPro, Agilent Technologies,
Version 1.171.36.20 (release 27-06-2012 CrysAlis171 .NET)
(compiled Jul 11 2012,15:38:31)
Empirical absorption correction using spherical harmonics,
 implemented in SCALE3 ABSPACK scaling algorithm.
;
_exptl_crystal_colour black
_exptl_crystal_density_diffrn 1.999
_exptl_crystal_density_method 'not measured'
_exptl_crystal_description block
_exptl_crystal_F_000 5566
_exptl_crystal_size_max 0.15
_exptl_crystal_size_mid 0.12
_exptl_crystal_size_min 0.05
_platon_squeeze_details
;
SQUEEZE removed two disordered dichloromethane and six disordered water molecules per formula unit.
;
_refine_diff_density_max 4.468
_refine_diff_density_min -3.979
_refine_diff_density_rms 0.265
_refine_ls_extinction_method none
_refine_ls_goodness_of_fit_ref 1.094
_refine_ls_hydrogen_treatment constr
_refine_ls_matrix_type full
_refine_ls_number_parameters 2010
_refine_ls_number_reflns 29663
_refine_ls_number_restraints 511
_refine_ls_restrained_S_all 1.096
_refine_ls_R_factor_all 0.1044
_refine_ls_R_factor_gt 0.0834
_refine_ls_shift/su_max 0.712
_refine_ls_shift/su_mean 0.008
_refine_ls_structure_factor_coef Fsqd
_refine_ls_weighting_details 'calc w=1/[\s^2^(Fo^2^)+(0.2000P)^2^+0.0000P] where P=(Fo^2^+2Fc^2^)/3'
_refine_ls_weighting_scheme calc
_refine_ls_wR_factor_gt 0.2483
_refine_ls_wR_factor_ref 0.2785
_reflns_number_gt 21085
_reflns_number_total 29663
_reflns_threshold_expression >2sigma(I)
_cod_data_source_file ja501811j_si_003.cif
_cod_data_source_block Au12@Cu32@Au2
_cod_depositor_comments 'Adding full bibliography for 4121793--4121797.cif.'
_cod_original_cell_volume 9710.2(5)
_cod_database_code 4121794
_chemical_oxdiff_formula Au14Cu32S32F9N4Cl4C290H276N4
_reflns_odcompleteness_completeness 98.60
_reflns_odcompleteness_iscentric 1
_reflns_odcompleteness_theta 66.97
_olex2_refinement_description
;
1. Fixed Uiso
 At 1.2 times of:
  All C(H) groups, All C(H,H) groups
 At 1.5 times of:
  All C(H,H,H) groups
2. Restrained distances
 F1-C7 = F2-C7 = F3-C7
 1.4 with sigma of 0.02
 F1-F3
 2.4 with sigma of 0.02
 F3-F2
 2.4 with sigma of 0.02
 F2-F1
 2.4 with sigma of 0.02
 F7-C21 = F8-C21 = F9-C21
 1.4 with sigma of 0.02
 F7-F8
 2.4 with sigma of 0.02
 F8-F9
 2.4 with sigma of 0.02
 F9-F7
 2.4 with sigma of 0.02
 N2-C141 = N2-C137 = N2-C133 = C135-C134 = C135-C136 = C129-C130 = N2-C129 =
 C131-C130 = C131-C132 = C141-C142 = C143-C142 = C144-C143 = C138-C137 = C139-
 C138 = C139-C140
 1.5 with sigma of 0.02
 N2-C130
 2.5 with sigma of 0.02
 C129-C131
 2.5 with sigma of 0.02
 C130-C132
 2.5 with sigma of 0.02
 N2-C134
 2.5 with sigma of 0.02
 C133-C135
 2.5 with sigma of 0.02
 C134-C136
 2.5 with sigma of 0.02
 N2-C138
 2.5 with sigma of 0.02
 C137-C139
 2.5 with sigma of 0.02
 C138-C140
 2.5 with sigma of 0.02
 N2-C142
 2.5 with sigma of 0.02
 C141-C143
 2.5 with sigma of 0.02
 C142-C144
 2.5 with sigma of 0.02
 F30-C70 = F29-C70
 1.5 with sigma of 0.02
 F29-F30
 2.5 with sigma of 0.02
 C11-C14
 1.5 with sigma of 0.02
 F5-C14 = F4-C14 = F6-C14
 1.5 with sigma of 0.02
 F6-F4
 2.5 with sigma of 0.02
 F4-F5
 2.5 with sigma of 0.02
 F5-F6
 2.5 with sigma of 0.02
 F6-C14 = F5-C14 = F4-C14
 1.4 with sigma of 0.02
 F6-F4
 2.4 with sigma of 0.02
 F4-F5
 2.4 with sigma of 0.02
 F5-F6
 2.4 with sigma of 0.02
 F17-C42 = F16-C42 = F18-C42
 1.4 with sigma of 0.02
 F18-F17
 2.4 with sigma of 0.02
 F17-F16
 2.4 with sigma of 0.02
 F16-F18
 2.4 with sigma of 0.02
 F48-C112 = F46-C112 = F47-C112
 1.4 with sigma of 0.02
 F47-F48
 2.4 with sigma of 0.02
 F48-F46
 2.4 with sigma of 0.02
 F46-F47
 2.4 with sigma of 0.02
 F30-C70 = F29-C70 = F28-C70
 1.4 with sigma of 0.02
 F30-F29
 2.4 with sigma of 0.02
 F29-F28
 2.4 with sigma of 0.02
 F28-F30
 2.4 with sigma of 0.02
 C120-C119
 1.5 with sigma of 0.02
 C120-C119
 1.5 with sigma of 0.02
 C134-C133
 1.5 with sigma of 0.02
 N2-C133 = C134-C133 = C135-C134 = C136-C135 = N2-C129 = C130-C129 = C131-C130
 = C132-C131 = N2-C141 = C142-C141 = C143-C142 = C144-C143 = N2-C137 = C138-
 C137 = C139-C138 = C140-C139
 1.5 with sigma of 0.02
 C133-C129
 2.5 with sigma of 0.02
 C141-C133
 2.5 with sigma of 0.02
 C141-C137
 2.5 with sigma of 0.02
 C137-C129
 2.5 with sigma of 0.02
 C133-C135
 2.5 with sigma of 0.02
 C134-C136
 2.5 with sigma of 0.02
 N2-C130
 2.5 with sigma of 0.02
 C129-C131
 2.5 with sigma of 0.02
 C130-C132
 2.5 with sigma of 0.02
 N2-C142
 2.5 with sigma of 0.02
 C141-C143
 2.5 with sigma of 0.02
 C144-C142
 2.5 with sigma of 0.02
 N2-C138
 2.5 with sigma of 0.02
 C139-C137
 2.5 with sigma of 0.02
 C140-C138
 2.5 with sigma of 0.02
 C137-N2
 1.55 with sigma of 0.02
 C137-C133
 2.6 with sigma of 0.02
 C133-C129
 2.6 with sigma of 0.02
 C129-C141
 2.6 with sigma of 0.02
 C130-C129 = C131-C130 = C134-C133 = C142-C141 = C138-C137
 1.5 with sigma of 0.02
 F7-C21 = F8-C21 = F9-C21 = F18-C42 = F17-C42 = F16-C42 = F12-C28
 1.35 with sigma of 0.02
 C7-C3
 2.8 with sigma of 0.02
 C7-C5
 2.8 with sigma of 0.02
 C7-C4
 1.8 with sigma of 0.02
3. Rigid bond restraints
 F3, C7
 with sigma for 1-2 distances of 0.02 and sigma for 1-3 distances of 0.02
 F16, C42
 with sigma for 1-2 distances of 0.02 and sigma for 1-3 distances of 0.02
 C135, C136
 with sigma for 1-2 distances of 0.02 and sigma for 1-3 distances of 0.02
 F2, C7
 with sigma for 1-2 distances of 0.02 and sigma for 1-3 distances of 0.02
 C119, C120
 with sigma for 1-2 distances of 0.02 and sigma for 1-3 distances of 0.02
 F1, C7
 with sigma for 1-2 distances of 0.02 and sigma for 1-3 distances of 0.02
 F4, C14
 with sigma for 1-2 distances of 0.01 and sigma for 1-3 distances of 0.01
 F7, C21
 with sigma for 1-2 distances of 0.01 and sigma for 1-3 distances of 0.01
 F10, C28
 with sigma for 1-2 distances of 0.01 and sigma for 1-3 distances of 0.01
 F12, C28
 with sigma for 1-2 distances of 0.01 and sigma for 1-3 distances of 0.01
 F4, C14
 with sigma for 1-2 distances of 0.02 and sigma for 1-3 distances of 0.02
 F7, C21
 with sigma for 1-2 distances of 0.02 and sigma for 1-3 distances of 0.02
 F10, C28
 with sigma for 1-2 distances of 0.02 and sigma for 1-3 distances of 0.02
 F12, C28
 with sigma for 1-2 distances of 0.02 and sigma for 1-3 distances of 0.02
 F17, C42
 with sigma for 1-2 distances of 0.02 and sigma for 1-3 distances of 0.02
 F24, C56
 with sigma for 1-2 distances of 0.02 and sigma for 1-3 distances of 0.02
 F25, C63
 with sigma for 1-2 distances of 0.02 and sigma for 1-3 distances of 0.02
 F28, C70
 with sigma for 1-2 distances of 0.02 and sigma for 1-3 distances of 0.02
 F30, C70
 with sigma for 1-2 distances of 0.02 and sigma for 1-3 distances of 0.02
 F33, C77
 with sigma for 1-2 distances of 0.02 and sigma for 1-3 distances of 0.02
 F38, C91
 with sigma for 1-2 distances of 0.02 and sigma for 1-3 distances of 0.02
 F41, C98
 with sigma for 1-2 distances of 0.02 and sigma for 1-3 distances of 0.02
 F43, C105
 with sigma for 1-2 distances of 0.02 and sigma for 1-3 distances of 0.02
 F44, C105
 with sigma for 1-2 distances of 0.02 and sigma for 1-3 distances of 0.02
 F47, C112
 with sigma for 1-2 distances of 0.02 and sigma for 1-3 distances of 0.02
 F48, C112
 with sigma for 1-2 distances of 0.02 and sigma for 1-3 distances of 0.02
 C2, C3
 with sigma for 1-2 distances of 0.02 and sigma for 1-3 distances of 0.02
 C10, C11
 with sigma for 1-2 distances of 0.02 and sigma for 1-3 distances of 0.02
 C15, C16
 with sigma for 1-2 distances of 0.02 and sigma for 1-3 distances of 0.02
 C18, C21
 with sigma for 1-2 distances of 0.02 and sigma for 1-3 distances of 0.02
 C22, C23
 with sigma for 1-2 distances of 0.02 and sigma for 1-3 distances of 0.02
 C26, C27
 with sigma for 1-2 distances of 0.02 and sigma for 1-3 distances of 0.02
 C29, C30
 with sigma for 1-2 distances of 0.02 and sigma for 1-3 distances of 0.02
 C29, C34
 with sigma for 1-2 distances of 0.02 and sigma for 1-3 distances of 0.02
 C38, C39
 with sigma for 1-2 distances of 0.02 and sigma for 1-3 distances of 0.02
 C39, C42
 with sigma for 1-2 distances of 0.02 and sigma for 1-3 distances of 0.02
 C43, C44
 with sigma for 1-2 distances of 0.02 and sigma for 1-3 distances of 0.02
 C43, C48
 with sigma for 1-2 distances of 0.02 and sigma for 1-3 distances of 0.02
 C45, C46
 with sigma for 1-2 distances of 0.02 and sigma for 1-3 distances of 0.02
 C57, C62
 with sigma for 1-2 distances of 0.02 and sigma for 1-3 distances of 0.02
 C61, C62
 with sigma for 1-2 distances of 0.02 and sigma for 1-3 distances of 0.02
 C71, C76
 with sigma for 1-2 distances of 0.02 and sigma for 1-3 distances of 0.02
 C73, C74
 with sigma for 1-2 distances of 0.02 and sigma for 1-3 distances of 0.02
 C85, C90
 with sigma for 1-2 distances of 0.02 and sigma for 1-3 distances of 0.02
 C88, C89
 with sigma for 1-2 distances of 0.02 and sigma for 1-3 distances of 0.02
 C106, C107
 with sigma for 1-2 distances of 0.02 and sigma for 1-3 distances of 0.02
 C112
 with sigma for 1-2 distances of 0.02 and sigma for 1-3 distances of 107
 C115, C116
 with sigma for 1-2 distances of 0.02 and sigma for 1-3 distances of 0.02
 C123, C124
 with sigma for 1-2 distances of 0.02 and sigma for 1-3 distances of 0.02
 C131, C132
 with sigma for 1-2 distances of 0.02 and sigma for 1-3 distances of 0.02
 C137, C138
 with sigma for 1-2 distances of 0.02 and sigma for 1-3 distances of 0.02
 C141, C142
 with sigma for 1-2 distances of 0.02 and sigma for 1-3 distances of 0.02
 C142, C143
 with sigma for 1-2 distances of 0.02 and sigma for 1-3 distances of 0.02
 C143, C144
 with sigma for 1-2 distances of 0.02 and sigma for 1-3 distances of 0.02
 S10, C64
 with sigma for 1-2 distances of 0.02 and sigma for 1-3 distances of 0.02
 F9, C21
 with sigma for 1-2 distances of 0.02 and sigma for 1-3 distances of 0.02
 F17, C42
 with sigma for 1-2 distances of 0.02 and sigma for 1-3 distances of 0.02
 F30, C70
 with sigma for 1-2 distances of 0.02 and sigma for 1-3 distances of 0.02
 F46, C112
 with sigma for 1-2 distances of 0.02 and sigma for 1-3 distances of 0.02
 C11, C12
 with sigma for 1-2 distances of 0.02 and sigma for 1-3 distances of 0.02
 C19, C20
 with sigma for 1-2 distances of 0.02 and sigma for 1-3 distances of 0.02
 C25, C26
 with sigma for 1-2 distances of 0.02 and sigma for 1-3 distances of 0.02
 C32, C33
 with sigma for 1-2 distances of 0.02 and sigma for 1-3 distances of 0.02
 C33, C34
 with sigma for 1-2 distances of 0.02 and sigma for 1-3 distances of 0.02
 C33, C34
 with sigma for 1-2 distances of 0.02 and sigma for 1-3 distances of 0.02
 C43, C44
 with sigma for 1-2 distances of 0.02 and sigma for 1-3 distances of 0.02
 C43, C48
 with sigma for 1-2 distances of 0.02 and sigma for 1-3 distances of 0.02
 C57, C62
 with sigma for 1-2 distances of 0.02 and sigma for 1-3 distances of 0.02
 C71, C76
 with sigma for 1-2 distances of 0.02 and sigma for 1-3 distances of 0.02
 C73, C74
 with sigma for 1-2 distances of 0.02 and sigma for 1-3 distances of 0.02
 C85, C90
 with sigma for 1-2 distances of 0.02 and sigma for 1-3 distances of 0.02
 C88, C87
 with sigma for 1-2 distances of 0.02 and sigma for 1-3 distances of 0.02
 C101, C102
 with sigma for 1-2 distances of 0.02 and sigma for 1-3 distances of 0.02
 C109, C112
 with sigma for 1-2 distances of 0.02 and sigma for 1-3 distances of 0.02
 C137, C138
 with sigma for 1-2 distances of 0.02 and sigma for 1-3 distances of 0.02
 C117, C138
 with sigma for 1-2 distances of 0.02 and sigma for 1-3 distances of 0.02
 S8, C8
 with sigma for 1-2 distances of 0.02 and sigma for 1-3 distances of 0.02
 S10, C64
 with sigma for 1-2 distances of 0.02 and sigma for 1-3 distances of 0.02
 F5, C14
 with sigma for 1-2 distances of 0.02 and sigma for 1-3 distances of 0.02
 F47, C112
 with sigma for 1-2 distances of 0.02 and sigma for 1-3 distances of 0.02
 F48, C112
 with sigma for 1-2 distances of 0.02 and sigma for 1-3 distances of 0.02
 C4, C5
 with sigma for 1-2 distances of 0.02 and sigma for 1-3 distances of 0.02
 C5, C6
 with sigma for 1-2 distances of 0.02 and sigma for 1-3 distances of 0.02
 C8, C9
 with sigma for 1-2 distances of 0.02 and sigma for 1-3 distances of 0.02
 C18, C19
 with sigma for 1-2 distances of 0.02 and sigma for 1-3 distances of 0.02
 C18, C21
 with sigma for 1-2 distances of 0.02 and sigma for 1-3 distances of 0.02
 C78, C79
 with sigma for 1-2 distances of 0.02 and sigma for 1-3 distances of 0.02
 C85, C90
 with sigma for 1-2 distances of 0.02 and sigma for 1-3 distances of 0.02
 C102, C103
 with sigma for 1-2 distances of 0.02 and sigma for 1-3 distances of 0.02
4. Uiso/Uaniso restraints and constraints
C135 \\sim C136 \\sim C134: within 3.8A with sigma of 0.01 and sigma for terminal atoms of 0.02
C130 \\sim C129 \\sim C131: within 3.8A with sigma of 0.01 and sigma for terminal atoms of 0.02
N2 \\sim C133 \\sim C129 \\sim C137 \\sim C141: within 3.8A with sigma of 0.01 and sigma for terminal atoms of 0.02
C134 \\sim C133 \\sim C135: within 3.8A with sigma of 0.01 and sigma for terminal atoms of 0.02
C130 \\sim C129 \\sim C131: within 3.8A with sigma of 0.01 and sigma for terminal atoms of 0.02
C139 \\sim C138 \\sim C140: within 3.8A with sigma of 0.01 and sigma for terminal atoms of 0.02
C12 \\sim C13 \\sim C11: within 3.8A with sigma of 0.01 and sigma for terminal atoms of 0.02
C89 \\sim C90 \\sim C88: within 3.8A with sigma of 0.01 and sigma for terminal atoms of 0.02
C141 \\sim C142 \\sim N2: within 3.8A with sigma of 0.01 and sigma for terminal atoms of 0.02
C109 \\sim C110 \\sim C108 \\sim C112: within 1.7A with sigma of 0.01 and sigma for terminal atoms of 0.02
C142 \\sim C143 \\sim C141: within 3.8A with sigma of 0.01 and sigma for terminal atoms of 0.02
C119 \\sim C120 \\sim C118: within 3.8A with sigma of 0.01 and sigma for terminal atoms of 0.02
C131 \\sim C132 \\sim C130: within 3.8A with sigma of 0.01 and sigma for terminal atoms of 0.02
C143 \\sim C144 \\sim C142: within 3.8A with sigma of 0.01 and sigma for terminal atoms of 0.02
Uanis(C130) \\sim Ueq, Uanis(C129) \\sim Ueq: with sigma of 0.1 and sigma for terminal atoms of 0.2
Uanis(C112) \\sim Ueq: with sigma of 0.1 and sigma for terminal atoms of 0.2
Uanis(F5) \\sim Ueq, Uanis(F4) \\sim Ueq, Uanis(F6) \\sim Ueq, Uanis(C14) \\sim Ueq, Uanis(F17) \\sim Ueq, Uanis(F16) \\sim Ueq, Uanis(C42) \\sim Ueq, Uanis(F18) \\sim Ueq: with sigma of 0.1 and sigma for terminal atoms of 0.2
Uanis(F5) \\sim Ueq: with sigma of 0.1 and sigma for terminal atoms of 0.2
Uanis(C137) = Uanis(C134) = Uanis(N2)
5.a Secondary CH2 refined with riding coordinates:
 C117(H11A,H11B), C141(H14A,H14B), C113(H11C,H11D), C122(H12A,H12B), C143(H14C,
 H14D), C114(H11E,H11F), C121(H12C,H12D), C123(H12E,H12F), C125(H12G,H12H),
 C142(H14H,H14I), C115(H11J,H11K), C134(H13A,H13B), C126(H12I,H12J), C118(H11L,
 H11M), C127(H12K,H12L), C130(H13C,H13D), C137(H13E,H13F), C119(H11N,H11O),
 C138(H13J,H13K), C139(H13L,H13M), C129(H12V,H12W), C131(H13Q,H13R), C135(H13S,
 H13T), C133(H13U,H13V)
5.b Aromatic/amide H refined with riding coordinates:
 C69(H69), C37(H37), C38(H38), C40(H40), C41(H41), C62(H62), C68(H68),
 C51(H51), C61(H61), C44(H44), C45(H45), C47(H47), C48(H48), C65(H65),
 C104(H104), C79(H79), C93(H93), C97(H97), C100(H100), C66(H66), C52(H52),
 C31(H31), C33(H33), C34(H34), C30(H30), C59(H59), C111(H111), C94(H94),
 C23(H23), C107(H107), C108(H108), C27(H27), C103(H103), C58(H58), C83(H83),
 C20(H20), C26(H26), C16(H16), C24(H24), C19(H19), C82(H82), C101(H101),
 C110(H110), C55(H55), C96(H96), C17(H17), C80(H80), C73(H73), C75(H75),
 C76(H76), C72(H72), C5(H5), C6(H6), C2(H2), C3(H3), C54(H54), C86(H86),
 C87(H87), C89(H89), C90(H90), C9(H9), C13(H13), C12(H12), C10(H10)
5.c Fitted hexagon refined as free rotating group:
 C36(C37,C38,C39,C40,C41), C44(C45,C46,C47,C48,C43), C31(C32,C33,C34,C29,C30),
 C73(C74,C75,C76,C71,C72), C5(C6,C1,C2,C3,C4), C86(C87,C88,C89,C90,C85), C9(C8,
 C13,C12,C11,C10)
5.d Idealised Me refined as rotating group:
 C116(H11G,H11H,H11I), C144(H14E,H14F,H14G), C124(H12M,H12N,H12O), C136(H13G,
 H13H,H13I), C128(H12P,H12Q,H12R), C140(H14J,H14K,H14L), C132(H13N,H13O,H13P),
 C120(H12S,H12T,H12U)
;

loop_
_space_group_symop_id
_space_group_symop_operation_xyz
1 'x, y, z'
2 '-x, -y, -z'

loop_
_atom_site_label
_atom_site_type_symbol
_atom_site_fract_x
_atom_site_fract_y
_atom_site_fract_z
_atom_site_U_iso_or_equiv
_atom_site_adp_type
_atom_site_occupancy
_atom_site_symmetry_multiplicity
_atom_site_calc_flag
_atom_site_refinement_flags
Au1 Au 0.414897(10) 0.545901(10) 0.442003(9) 0.06611(6) Uani 1 1 d .
Au2 Au 0.366048(11) 0.465782(10) 0.498958(10) 0.06662(6) Uani 1 1 d .
Au3 Au 0.525439(11) 0.406089(10) 0.423959(9) 0.06675(6) Uani 1 1 d .
Au4 Au 0.511819(11) 0.507509(10) 0.393919(10) 0.06727(6) Uani 1 1 d .
Au5 Au 0.389598(11) 0.413101(10) 0.386560(10) 0.06751(6) Uani 1 1 d .
Au6 Au 0.434428(10) 0.381343(10) 0.489389(10) 0.06749(6) Uani 1 1 d .
Au7 Au 0.17902(3) 0.13839(2) 0.26868(3) 0.1486(2) Uani 1 1 d .
Cu1 Cu 0.72467(4) 0.54864(4) 0.61534(3) 0.0714(2) Uani 1 1 d .
Cu2 Cu 0.66865(4) 0.43216(4) 0.49163(3) 0.0725(2) Uani 1 1 d .
Cu3 Cu 0.61529(4) 0.46596(4) 0.37714(4) 0.0733(2) Uani 1 1 d .
Cu4 Cu 0.64417(4) 0.60860(4) 0.43661(4) 0.0724(2) Uani 1 1 d .
Cu5 Cu 0.49834(4) 0.61765(4) 0.39787(4) 0.0748(3) Uani 1 1 d .
Cu6 Cu 0.47158(4) 0.67559(4) 0.51789(4) 0.0717(2) Uani 1 1 d .
Cu7 Cu 0.60099(4) 0.70417(4) 0.63105(4) 0.0802(3) Uani 1 1 d .
Cu8 Cu 0.54582(4) 0.61765(4) 0.69954(4) 0.0765(3) Uani 1 1 d .
Cu9 Cu 0.62894(4) 0.52231(4) 0.68535(4) 0.0750(3) Uani 1 1 d .
Cu10 Cu 0.29062(4) 0.33762(4) 0.41268(4) 0.0778(3) Uani 1 1 d .
Cu11 Cu 0.76056(4) 0.48731(4) 0.43896(4) 0.0778(3) Uani 1 1 d .
Cu12 Cu 0.63439(4) 0.40776(4) 0.68535(4) 0.0789(3) Uani 1 1 d .
Cu13 Cu 0.34835(4) 0.63898(4) 0.63143(4) 0.0760(3) Uani 1 1 d .
Cu14 Cu 0.54300(5) 0.45269(4) 0.73247(4) 0.0840(3) Uani 1 1 d .
Cu15 Cu 0.70391(5) 0.79247(5) 0.59167(5) 0.0923(3) Uani 1 1 d .
Cu16 Cu 0.24769(5) 0.26409(5) 0.27082(5) 0.0986(4) Uani 1 1 d .
S16 S 0.72461(7) 0.49302(7) 0.68330(6) 0.0749(4) Uani 1 1 d .
S10 S 0.38374(7) 0.68113(7) 0.56389(7) 0.0762(4) Uani 1 1 d U
S11 S 0.44258(7) 0.63831(7) 0.70743(6) 0.0767(4) Uani 1 1 d .
S6 S 0.72027(7) 0.55671(7) 0.40753(7) 0.0776(4) Uani 1 1 d .
S5 S 0.77410(7) 0.39711(7) 0.38875(7) 0.0782(4) Uani 1 1 d .
S7 S 0.78590(7) 0.51496(7) 0.54801(6) 0.0735(4) Uani 1 1 d .
S9 S 0.58677(7) 0.76922(7) 0.58114(7) 0.0798(5) Uani 1 1 d .
S13 S 0.42589(7) 0.38996(7) 0.65897(6) 0.0793(4) Uani 1 1 d .
S12 S 0.58650(8) 0.56391(7) 0.76118(7) 0.0829(5) Uani 1 1 d .
S8 S 0.72330(8) 0.71449(7) 0.52391(7) 0.0807(5) Uani 1 1 d .
S14 S 0.63385(9) 0.42937(8) 0.78448(7) 0.0896(5) Uani 1 1 d .
S4 S 0.21193(7) 0.33549(7) 0.32369(7) 0.0821(5) Uani 1 1 d .
S15 S 0.56711(7) 0.32020(7) 0.58462(6) 0.0768(4) Uani 1 1 d .
S3 S 0.35761(8) 0.27987(7) 0.26563(7) 0.0842(5) Uani 1 1 d .
S2 S 0.16213(13) 0.16803(11) 0.18528(12) 0.1267(10) Uani 1 1 d .
S1 S 0.19648(12) 0.11170(11) 0.35133(13) 0.1242(10) Uani 1 1 d .
C64 C 0.3382(3) 0.7279(3) 0.5438(3) 0.0789(19) Uani 1 1 d U
C15 C 0.3590(3) 0.2085(4) 0.2104(3) 0.093(2) Uani 1 1 d U
C69 C 0.2656(3) 0.7177(3) 0.5411(3) 0.088(2) Uani 1 1 d .
H69 H 0.2386 0.6827 0.5483 0.106 Uiso 1 1 calc R
C36 C 0.72992(19) 0.56324(16) 0.33667(15) 0.0843(19) Uani 1 1 d G
C37 C 0.6720(2) 0.5272(2) 0.27612(17) 0.122(3) Uani 1 1 d G
H37 H 0.6271 0.4962 0.2710 0.147 Uiso 1 1 calc R
C38 C 0.6798(4) 0.5366(3) 0.22309(17) 0.143(4) Uani 1 1 d GU
H38 H 0.6402 0.5119 0.1817 0.171 Uiso 1 1 calc R
C39 C 0.7456(4) 0.5820(4) 0.2306(3) 0.133(3) Uani 1 1 d GU
C40 C 0.8035(4) 0.6180(3) 0.2912(3) 0.141(4) Uani 1 1 d G
H40 H 0.8484 0.6491 0.2963 0.169 Uiso 1 1 calc R
C41 C 0.7957(2) 0.6087(2) 0.3442(2) 0.119(3) Uani 1 1 d G
H41 H 0.8353 0.6333 0.3856 0.142 Uiso 1 1 calc R
C62 C 0.5452(4) 0.8415(3) 0.6680(3) 0.095(2) Uani 1 1 d U
H62 H 0.5423 0.8095 0.6844 0.114 Uiso 1 1 calc R
C57 C 0.5710(3) 0.8368(3) 0.6222(3) 0.084(2) Uani 1 1 d U
C68 C 0.2353(3) 0.7587(3) 0.5279(3) 0.093(2) Uani 1 1 d .
H68 H 0.1885 0.7534 0.5290 0.112 Uiso 1 1 calc R
F21 F 0.9638(4) 0.3586(3) 0.6693(5) 0.300(4) Uani 1 1 d .
C50 C 0.8144(3) 0.7415(3) 0.5246(3) 0.088(2) Uani 1 1 d .
F20 F 1.0455(3) 0.4191(3) 0.6620(3) 0.183(3) Uani 1 1 d .
C51 C 0.8535(3) 0.7009(3) 0.5291(3) 0.093(2) Uani 1 1 d .
H51 H 0.8360 0.6644 0.5382 0.111 Uiso 1 1 calc R
C61 C 0.5224(4) 0.8883(4) 0.6937(4) 0.109(3) Uani 1 1 d U
H61 H 0.4983 0.8863 0.7223 0.131 Uiso 1 1 calc R
C44 C 0.92046(15) 0.52150(13) 0.61190(13) 0.087(2) Uani 1 1 d GU
H44 H 0.9396 0.5630 0.6116 0.104 Uiso 1 1 calc R
C45 C 0.96769(17) 0.49960(18) 0.64289(19) 0.102(3) Uani 1 1 d GU
H45 H 1.0191 0.5262 0.6637 0.122 Uiso 1 1 calc R
C46 C 0.9397(2) 0.4388(2) 0.6434(2) 0.105(2) Uani 1 1 d GU
C47 C 0.8645(3) 0.39992(17) 0.6128(2) 0.090(2) Uani 1 1 d G
H47 H 0.8454 0.3584 0.6132 0.108 Uiso 1 1 calc R
C48 C 0.81726(19) 0.42182(17) 0.5819(3) 0.102(3) Uani 1 1 d GU
H48 H 0.7659 0.3952 0.5610 0.122 Uiso 1 1 calc R
C43 C 0.84524(15) 0.48261(17) 0.5814(2) 0.0811(18) Uani 1 1 d GU
C99 C 0.5128(4) 0.2463(3) 0.5807(3) 0.090(2) Uani 1 1 d .
C65 C 0.3730(3) 0.7787(3) 0.5298(3) 0.080(2) Uani 1 1 d .
H65 H 0.4200 0.7847 0.5290 0.096 Uiso 1 1 calc R
C92 C 0.5971(3) 0.3557(3) 0.7909(3) 0.090(2) Uani 1 1 d .
C104 C 0.5478(4) 0.1978(3) 0.5808(3) 0.093(2) Uani 1 1 d .
H104 H 0.5971 0.2084 0.5846 0.112 Uiso 1 1 calc R
C78 C 0.6579(4) 0.6126(3) 0.8431(3) 0.092(2) Uani 1 1 d U
C22 C 0.1176(3) 0.2941(3) 0.3100(3) 0.090(2) Uani 1 1 d U
C109 C 0.9210(4) 0.5870(4) 0.8760(4) 0.1139(18) Uani 1 1 d U
C79 C 0.7159(4) 0.6661(4) 0.8571(3) 0.104(3) Uani 1 1 d U
H79 H 0.7202 0.6807 0.8248 0.124 Uiso 1 1 calc R
C93 C 0.5816(5) 0.3593(4) 0.8459(3) 0.113(3) Uani 1 1 d .
H93 H 0.5924 0.4007 0.8784 0.135 Uiso 1 1 calc R
C97 C 0.5770(5) 0.2946(4) 0.7436(3) 0.121(3) Uani 1 1 d .
H97 H 0.5828 0.2906 0.7044 0.146 Uiso 1 1 calc R
C100 C 0.4380(4) 0.2244(4) 0.5723(3) 0.097(2) Uani 1 1 d .
H100 H 0.4158 0.2541 0.5723 0.117 Uiso 1 1 calc R
C66 C 0.3444(3) 0.8195(3) 0.5173(3) 0.098(2) Uani 1 1 d .
H66 H 0.3720 0.8554 0.5115 0.118 Uiso 1 1 calc R
C52 C 0.9164(4) 0.7177(4) 0.5197(4) 0.115(3) Uani 1 1 d .
H52 H 0.9412 0.6899 0.5197 0.138 Uiso 1 1 calc R
C106 C 0.8014(3) 0.5323(3) 0.7596(3) 0.087(2) Uani 1 1 d U
F19 F 1.0237(4) 0.4552(3) 0.7424(3) 0.250(3) Uani 1 1 d .
C31 C 0.81101(15) 0.33435(15) 0.22675(14) 0.111(3) Uani 1 1 d G
H31 H 0.8165 0.2970 0.2022 0.133 Uiso 1 1 calc R
C32 C 0.8157(2) 0.38434(18) 0.20730(18) 0.113(3) Uani 1 1 d GU
C33 C 0.8076(3) 0.43893(19) 0.2433(2) 0.122(3) Uani 1 1 d GU
H33 H 0.8109 0.4731 0.2300 0.146 Uiso 1 1 calc R
C34 C 0.7948(3) 0.4435(2) 0.2987(2) 0.100(2) Uani 1 1 d GU
H34 H 0.7893 0.4808 0.3233 0.120 Uiso 1 1 calc R
C29 C 0.7901(3) 0.3935(2) 0.31817(19) 0.0722(17) Uani 1 1 d GU
C30 C 0.7982(2) 0.33895(19) 0.28219(16) 0.103(3) Uani 1 1 d GU
H30 H 0.7950 0.3048 0.2955 0.124 Uiso 1 1 calc R
C59 C 0.5635(4) 0.9381(4) 0.6280(4) 0.113(3) Uani 1 1 d .
H59 H 0.5687 0.9713 0.6132 0.136 Uiso 1 1 calc R
C111 C 0.8681(3) 0.5344(3) 0.7603(3) 0.089(2) Uani 1 1 d .
H111 H 0.8723 0.5152 0.7205 0.107 Uiso 1 1 calc R
C49 C 0.9920(4) 0.4164(4) 0.6783(4) 0.130(3) Uani 1 1 d .
C94 C 0.5503(4) 0.3022(4) 0.8528(3) 0.108(3) Uani 1 1 d .
H94 H 0.5393 0.3050 0.8897 0.130 Uiso 1 1 calc R
C23 C 0.0932(3) 0.2375(3) 0.3177(3) 0.092(2) Uani 1 1 d U
H23 H 0.1274 0.2202 0.3308 0.111 Uiso 1 1 calc R
C107 C 0.7945(3) 0.5567(3) 0.8184(3) 0.093(2) Uani 1 1 d U
H107 H 0.7473 0.5522 0.8179 0.111 Uiso 1 1 calc R
C108 C 0.8529(4) 0.5868(4) 0.8766(4) 0.109(2) Uani 1 1 d U
H108 H 0.8482 0.6067 0.9159 0.131 Uiso 1 1 calc R
C27 C 0.0702(3) 0.3196(3) 0.2935(4) 0.096(3) Uani 1 1 d U
H27 H 0.0868 0.3594 0.2894 0.116 Uiso 1 1 calc R
C67 C 0.2712(3) 0.8074(3) 0.5131(3) 0.089(2) Uani 1 1 d .
C103 C 0.5044(5) 0.1382(3) 0.5750(4) 0.115(3) Uani 1 1 d U
H103 H 0.5247 0.1074 0.5770 0.138 Uiso 1 1 calc R
C58 C 0.5832(4) 0.8866(4) 0.6018(4) 0.105(3) Uani 1 1 d .
H58 H 0.6044 0.8858 0.5709 0.125 Uiso 1 1 calc R
C83 C 0.6463(4) 0.5934(4) 0.8907(3) 0.105(3) Uani 1 1 d .
H83 H 0.6031 0.5570 0.8807 0.126 Uiso 1 1 calc R
C18 C 0.3736(5) 0.1010(4) 0.1312(4) 0.116(3) Uani 1 1 d U
C20 C 0.3956(5) 0.2167(4) 0.1707(3) 0.114(3) Uani 1 1 d U
H20 H 0.4144 0.2577 0.1693 0.137 Uiso 1 1 calc R
C26 C -0.0038(4) 0.2884(4) 0.2821(4) 0.119(3) Uani 1 1 d U
H26 H -0.0367 0.3079 0.2727 0.143 Uiso 1 1 calc R
C16 C 0.3284(4) 0.1482(4) 0.2090(4) 0.114(3) Uani 1 1 d U
H16 H 0.3005 0.1426 0.2343 0.136 Uiso 1 1 calc R
C24 C 0.0235(4) 0.2060(3) 0.3076(4) 0.102(3) Uani 1 1 d .
H24 H 0.0088 0.1685 0.3157 0.122 Uiso 1 1 calc R
C19 C 0.4043(5) 0.1615(4) 0.1317(4) 0.128(3) Uani 1 1 d U
H19 H 0.4315 0.1666 0.1058 0.153 Uiso 1 1 calc R
C82 C 0.6978(6) 0.6279(5) 0.9501(4) 0.137(4) Uani 1 1 d .
H82 H 0.6921 0.6145 0.9828 0.164 Uiso 1 1 calc R
C53 C 0.9453(4) 0.7682(4) 0.5108(4) 0.122(3) Uani 1 1 d .
C101 C 0.3951(5) 0.1628(4) 0.5641(4) 0.122(3) Uani 1 1 d U
H101 H 0.3447 0.1495 0.5573 0.146 Uiso 1 1 calc R
C110 C 0.9287(4) 0.5632(4) 0.8167(3) 0.108(2) Uani 1 1 d U
H110 H 0.9755 0.5673 0.8161 0.130 Uiso 1 1 calc R
F29 F 0.2682(2) 0.8820(2) 0.46523(19) 0.173(2) Uani 1 1 d D
F10 F -0.1358(3) 0.1297(3) 0.2246(3) 0.163(3) Uani 1 1 d U
F30 F 0.1577(2) 0.8093(2) 0.4584(3) 0.220(3) Uani 1 1 d DU
F42 F 0.4555(4) 0.1864(3) 0.8422(3) 0.196(3) Uani 1 1 d .
F40 F 0.4615(5) 0.1306(3) 0.7619(3) 0.236(4) Uani 1 1 d .
F23 F 1.0398(3) 0.8338(3) 0.4918(4) 0.211(3) Uani 1 1 d .
F25 F 0.5384(4) 1.0451(2) 0.6913(3) 0.191(3) Uani 1 1 d U
F31 F 0.3759(4) 0.7159(4) 0.9766(3) 0.215(4) Uani 1 1 d .
F26 F 0.4461(3) 0.9770(3) 0.6926(4) 0.198(3) Uani 1 1 d .
F11 F -0.1475(3) 0.2211(3) 0.2570(5) 0.210(4) Uani 1 1 d .
N1 N 0.3573(4) 1.0148(3) 0.8414(4) 0.145(3) Uani 1 1 d .
C55 C 0.8414(3) 0.7937(3) 0.5127(3) 0.095(3) Uani 1 1 d .
H55 H 0.8148 0.8194 0.5074 0.115 Uiso 1 1 calc R
F12 F -0.1148(4) 0.1850(4) 0.3236(3) 0.251(4) Uani 1 1 d DU
F15 F 0.7902(4) 0.3241(4) 0.1016(3) 0.208(4) Uani 1 1 d .
F36 F 0.8689(4) 0.7019(4) 1.0400(3) 0.235(4) Uani 1 1 d .
F27 F 0.5447(4) 1.0200(3) 0.7686(3) 0.229(3) Uani 1 1 d .
F32 F 0.4809(4) 0.7285(5) 1.0118(3) 0.228(5) Uani 1 1 d .
C95 C 0.5355(5) 0.2423(4) 0.8069(3) 0.112(3) Uani 1 1 d .
C25 C -0.0282(4) 0.2294(4) 0.2847(5) 0.114(3) Uani 1 1 d U
F33 F 0.4031(5) 0.6387(5) 0.9759(3) 0.254(4) Uani 1 1 d U
F34 F 0.8482(5) 0.7759(4) 1.0524(3) 0.266(5) Uani 1 1 d .
F44 F 0.3919(6) 0.0554(4) 0.6174(4) 0.278(5) Uani 1 1 d U
F41 F 0.5473(4) 0.1766(3) 0.8595(4) 0.263(3) Uani 1 1 d U
C60 C 0.5370(4) 0.9394(4) 0.6750(4) 0.115(3) Uani 1 1 d .
N2 N 0.81593(17) 0.35544(16) 0.87464(14) 0.2773(11) Uani 1 1 d DU
F39 F 0.2873(5) 0.1654(3) 0.7588(3) 0.258(3) Uani 1 1 d .
C96 C 0.5489(5) 0.2395(4) 0.7521(4) 0.133(4) Uani 1 1 d .
H96 H 0.5382 0.1981 0.7197 0.160 Uiso 1 1 calc R
F45 F 0.3167(4) 0.0307(3) 0.5265(4) 0.236(4) Uani 1 1 d .
C117 C 0.3313(7) 1.0221(4) 0.7772(5) 0.170(5) Uani 1 1 d .
H11A H 0.3434 1.0689 0.7877 0.204 Uiso 1 1 calc R
H11B H 0.3587 1.0079 0.7514 0.204 Uiso 1 1 calc R
C141 C 0.7716(4) 0.3217(2) 0.80053(14) 0.2731(15) Uani 1 1 d DU
H14A H 0.7798 0.2821 0.7812 0.328 Uiso 1 1 calc R
H14B H 0.7185 0.3078 0.7909 0.328 Uiso 1 1 calc R
F13 F 0.8909(4) 0.3754(6) 0.1516(3) 0.284(7) Uani 1 1 d .
C113 C 0.3372(5) 0.9428(4) 0.8280(5) 0.140(4) Uani 1 1 d .
H11C H 0.2830 0.9190 0.8099 0.167 Uiso 1 1 calc R
H11D H 0.3575 0.9402 0.8693 0.167 Uiso 1 1 calc R
C17 C 0.3372(4) 0.0946(4) 0.1714(4) 0.108(3) Uani 1 1 d .
H17 H 0.3182 0.0539 0.1733 0.129 Uiso 1 1 calc R
C80 C 0.7687(5) 0.6994(4) 0.9182(4) 0.122(4) Uani 1 1 d .
H80 H 0.8123 0.7347 0.9271 0.147 Uiso 1 1 calc R
C98 C 0.5015(6) 0.1842(4) 0.8141(4) 0.153(4) Uani 1 1 d U
F43 F 0.4079(6) 0.0095(3) 0.5362(6) 0.311(5) Uani 1 1 d U
C102 C 0.4311(6) 0.1220(4) 0.5664(4) 0.130(3) Uani 1 1 d U
C73 C 0.38251(16) 0.69138(17) 0.85713(14) 0.120(3) Uani 1 1 d GU
H73 H 0.3526 0.7126 0.8689 0.145 Uiso 1 1 calc R
C74 C 0.4201(2) 0.6712(2) 0.89891(18) 0.126(3) Uani 1 1 d GU
C75 C 0.4637(3) 0.6401(3) 0.8817(3) 0.128(3) Uani 1 1 d G
H75 H 0.4894 0.6263 0.9103 0.154 Uiso 1 1 calc R
C76 C 0.4699(3) 0.6292(3) 0.8228(3) 0.111(3) Uani 1 1 d GU
H76 H 0.4997 0.6080 0.8110 0.133 Uiso 1 1 calc R
C71 C 0.4323(3) 0.6494(3) 0.7810(2) 0.083(2) Uani 1 1 d GU
C72 C 0.3887(2) 0.6805(2) 0.79816(16) 0.106(3) Uani 1 1 d G
H72 H 0.3630 0.6942 0.7696 0.127 Uiso 1 1 calc R
F14 F 0.8252(5) 0.4186(4) 0.1308(3) 0.380(4) Uani 1 1 d .
C122 C 0.3328(6) 1.1103(6) 0.9004(6) 0.172(6) Uani 1 1 d .
H12A H 0.3864 1.1374 0.9192 0.207 Uiso 1 1 calc R
H12B H 0.3100 1.1161 0.8616 0.207 Uiso 1 1 calc R
C5 C 0.2512(3) -0.03620(18) 0.3620(2) 0.195(5) Uani 1 1 d GDU
H5 H 0.2588 -0.0552 0.3914 0.234 Uiso 1 1 calc R
C6 C 0.2335(4) 0.0174(2) 0.3774(3) 0.183(5) Uani 1 1 d GU
H6 H 0.2291 0.0350 0.4174 0.219 Uiso 1 1 calc R
C1 C 0.2223(4) 0.0452(3) 0.3343(4) 0.133(4) Uani 1 1 d G
C2 C 0.2288(5) 0.0195(3) 0.2758(3) 0.158(5) Uani 1 1 d GU
H2 H 0.2211 0.0385 0.2464 0.190 Uiso 1 1 calc R
C3 C 0.2465(5) -0.0341(3) 0.2604(3) 0.197(5) Uani 1 1 d GDU
H3 H 0.2509 -0.0517 0.2204 0.236 Uiso 1 1 calc R
C4 C 0.2576(4) -0.0620(2) 0.3034(3) 0.253(8) Uani 1 1 d GDU
C35 C 0.8302(6) 0.3810(6) 0.1501(5) 0.152(5) Uani 1 1 d .
C70 C 0.2350(3) 0.8503(3) 0.4995(2) 0.165(3) Uani 1 1 d DU
C143 C 0.7578(4) 0.3366(3) 0.69929(19) 0.262(2) Uani 1 1 d DU
H14C H 0.7041 0.3219 0.6868 0.315 Uiso 1 1 calc R
H14D H 0.7740 0.3701 0.6837 0.315 Uiso 1 1 calc R
F35 F 0.7992(6) 0.7099(5) 1.0785(3) 0.255(6) Uani 1 1 d .
C114 C 0.3679(5) 0.9077(4) 0.7784(5) 0.135(4) Uani 1 1 d .
H11E H 0.3517 0.9139 0.7386 0.162 Uiso 1 1 calc R
H11F H 0.4223 0.9281 0.7983 0.162 Uiso 1 1 calc R
F24 F 1.0117(3) 0.7389(5) 0.4528(4) 0.296(5) Uani 1 1 d U
F8 F 0.3521(4) 0.0335(3) 0.03033(18) 0.254(4) Uani 1 1 d D
C121 C 0.3177(5) 1.0359(4) 0.8806(5) 0.142(4) Uani 1 1 d .
H12C H 0.3330 1.0291 0.9203 0.171 Uiso 1 1 calc R
H12D H 0.2642 1.0085 0.8559 0.171 Uiso 1 1 calc R
F37 F 0.1970(5) 0.1422(3) 0.6852(4) 0.240(4) Uani 1 1 d .
F22 F 1.0686(3) 0.7937(5) 0.5446(5) 0.288(4) Uani 1 1 d .
C54 C 0.9101(4) 0.8088(4) 0.5085(4) 0.114(3) Uani 1 1 d .
H54 H 0.9325 0.8474 0.5040 0.136 Uiso 1 1 calc R
C56 C 1.0144(4) 0.7841(5) 0.4982(5) 0.156(4) Uani 1 1 d U
C123 C 0.2998(7) 1.1331(7) 0.9514(8) 0.242(8) Uani 1 1 d U
H12E H 0.2458 1.1150 0.9285 0.291 Uiso 1 1 calc R
H12F H 0.3101 1.1141 0.9825 0.291 Uiso 1 1 calc R
F9 F 0.4484(2) 0.0485(3) 0.1183(4) 0.316(5) Uani 1 1 d DU
C125 C 0.4358(5) 1.0538(4) 0.8707(5) 0.137(4) Uani 1 1 d .
H12G H 0.4446 1.0992 0.8770 0.165 Uiso 1 1 calc R
H12H H 0.4567 1.0367 0.8398 0.165 Uiso 1 1 calc R
C116 C 0.3717(5) 0.8008(4) 0.7272(5) 0.146(4) Uani 1 1 d U
H11G H 0.3338 0.7612 0.6891 0.218 Uiso 1 1 calc R
H11H H 0.4035 0.7886 0.7552 0.218 Uiso 1 1 calc R
H11I H 0.4013 0.8298 0.7134 0.218 Uiso 1 1 calc R
C86 C 0.3061(2) 0.28434(18) 0.63766(17) 0.123(3) Uani 1 1 d G
H86 H 0.2832 0.2857 0.5980 0.148 Uiso 1 1 calc R
C87 C 0.2668(3) 0.2393(2) 0.6553(3) 0.152(4) Uani 1 1 d GU
H87 H 0.2171 0.2098 0.6277 0.183 Uiso 1 1 calc R
C88 C 0.3002(5) 0.2374(3) 0.7132(3) 0.187(2) Uani 1 1 d GU
C89 C 0.3729(5) 0.2805(4) 0.7536(3) 0.190(2) Uani 1 1 d GU
H89 H 0.3958 0.2791 0.7932 0.228 Uiso 1 1 calc R
C90 C 0.4122(3) 0.3255(4) 0.7360(3) 0.185(2) Uani 1 1 d GU
H90 H 0.4619 0.3550 0.7636 0.222 Uiso 1 1 calc R
C85 C 0.3788(2) 0.3274(2) 0.6781(2) 0.096(2) Uani 1 1 d GU
C144 C 0.7721(4) 0.2798(3) 0.6659(3) 0.265(4) Uani 1 1 d DU
H14E H 0.7508 0.2657 0.6191 0.398 Uiso 1 1 calc R
H14F H 0.7497 0.2436 0.6759 0.398 Uiso 1 1 calc R
H14G H 0.8253 0.2925 0.6808 0.398 Uiso 1 1 calc R
F7 F 0.3263(3) -0.0166(3) 0.0973(3) 0.383(6) Uani 1 1 d DU
C77 C 0.4165(5) 0.6860(7) 0.9635(4) 0.156(4) Uani 1 1 d U
C81 C 0.7615(4) 0.6841(4) 0.9670(4) 0.111(3) Uani 1 1 d .
C63 C 0.5211(6) 0.9986(4) 0.7096(6) 0.160(4) Uani 1 1 d U
C28 C -0.1064(4) 0.1930(5) 0.2714(4) 0.168(3) Uani 1 1 d DU
C105 C 0.3862(7) 0.0503(4) 0.5578(6) 0.163(4) Uani 1 1 d U
C9 C 0.0133(3) 0.1131(3) 0.1493(2) 0.188(7) Uani 1 1 d GU
H9 H 0.0199 0.0794 0.1602 0.226 Uiso 1 1 calc R
C8 C 0.0740(3) 0.1658(3) 0.1590(3) 0.160(5) Uani 1 1 d GU
C13 C 0.0644(5) 0.2152(3) 0.1430(4) 0.244(2) Uani 1 1 d GU
H13 H 0.1059 0.2512 0.1496 0.292 Uiso 1 1 calc R
C12 C -0.0059(6) 0.2118(4) 0.1174(4) 0.245(2) Uani 1 1 d GU
H12 H -0.0124 0.2456 0.1065 0.294 Uiso 1 1 calc R
C11 C -0.0665(4) 0.1591(5) 0.1077(5) 0.244(2) Uani 1 1 d GDU
C10 C -0.0569(3) 0.1098(4) 0.1237(4) 0.207(6) Uani 1 1 d GU
H10 H -0.0984 0.0737 0.1171 0.248 Uiso 1 1 calc R
C84 C 0.8175(6) 0.7152(6) 1.0296(5) 0.155(5) Uani 1 1 d .
C142 C 0.7949(5) 0.3676(2) 0.77122(16) 0.268(2) Uani 1 1 d DU
H14H H 0.7838 0.4058 0.7889 0.322 Uiso 1 1 calc R
H14I H 0.8487 0.3839 0.7840 0.322 Uiso 1 1 calc R
C115 C 0.3392(6) 0.8325(5) 0.7607(6) 0.165(5) Uani 1 1 d U
H11J H 0.3471 0.8269 0.8011 0.198 Uiso 1 1 calc R
H11K H 0.2855 0.8115 0.7345 0.198 Uiso 1 1 calc R
C134 C 0.7410(3) 0.26491(18) 0.8939(2) 0.2773(11) Uani 1 1 d DU
H13A H 0.7088 0.2303 0.8495 0.333 Uiso 1 1 calc R
H13B H 0.7182 0.2960 0.9046 0.333 Uiso 1 1 calc R
C21 C 0.3739(3) 0.0342(3) 0.0912(2) 0.208(4) Uani 1 1 d DU
C126 C 0.4786(5) 1.0563(4) 0.9360(5) 0.141(4) Uani 1 1 d .
H12I H 0.4539 1.0681 0.9654 0.169 Uiso 1 1 calc R
H12J H 0.4748 1.0117 0.9286 0.169 Uiso 1 1 calc R
C118 C 0.2513(11) 0.9833(8) 0.7376(8) 0.259(3) Uani 1 1 d U
H11L H 0.2222 0.9994 0.7603 0.311 Uiso 1 1 calc R
H11M H 0.2372 0.9363 0.7272 0.311 Uiso 1 1 calc R
C127 C 0.5565(7) 1.1016(5) 0.9693(6) 0.159(6) Uani 1 1 d .
H12K H 0.5807 1.0877 0.9402 0.191 Uiso 1 1 calc R
H12L H 0.5594 1.1452 0.9731 0.191 Uiso 1 1 calc R
C124 C 0.3299(7) 1.2091(6) 0.9902(7) 0.209(7) Uani 1 1 d U
H12M H 0.3004 1.2258 0.9661 0.313 Uiso 1 1 calc R
H12N H 0.3812 1.2299 0.9964 0.313 Uiso 1 1 calc R
H12O H 0.3269 1.2193 1.0325 0.313 Uiso 1 1 calc R
C130 C 0.93279(15) 0.3638(3) 0.8613(3) 0.298(2) Uani 1 1 d DU
H13C H 0.9386 0.3336 0.8811 0.357 Uiso 1 1 calc R
H13D H 0.9018 0.3371 0.8145 0.357 Uiso 1 1 calc R
C91 C 0.2580(7) 0.1892(6) 0.7292(6) 0.193(5) Uani 1 1 d U
C137 C 0.7783(2) 0.3967(2) 0.90333(18) 0.2773(11) Uani 1 1 d DU
H13E H 0.7729 0.4249 0.8810 0.333 Uiso 1 1 calc R
H13F H 0.7284 0.3672 0.8953 0.333 Uiso 1 1 calc R
C119 C 0.2397(4) 0.9949(8) 0.6737(8) 0.258(3) Uani 1 1 d DU
H11N H 0.2546 1.0419 0.6839 0.310 Uiso 1 1 calc R
H11O H 0.2675 0.9777 0.6500 0.310 Uiso 1 1 calc R
F38 F 0.2323(6) 0.2184(6) 0.7722(5) 0.342(5) Uani 1 1 d U
C136 C 0.7318(7) 0.1639(2) 0.9093(5) 0.296(4) Uani 1 1 d DU
H13G H 0.7358 0.1540 0.8674 0.443 Uiso 1 1 calc R
H13H H 0.6823 0.1363 0.9026 0.443 Uiso 1 1 calc R
H13I H 0.7681 0.1553 0.9371 0.443 Uiso 1 1 calc R
C128 C 0.6010(7) 1.1109(7) 1.0325(6) 0.179(7) Uani 1 1 d .
H12P H 0.5988 1.0685 1.0310 0.269 Uiso 1 1 calc R
H12Q H 0.5825 1.1300 1.0641 0.269 Uiso 1 1 calc R
H12R H 0.6521 1.1404 1.0452 0.269 Uiso 1 1 calc R
C140 C 0.7522(3) 0.5104(2) 0.9811(4) 0.355(5) Uani 1 1 d DU
H14J H 0.6985 0.4934 0.9621 0.532 Uiso 1 1 calc R
H14K H 0.7712 0.5138 0.9481 0.532 Uiso 1 1 calc R
H14L H 0.7727 0.5538 1.0172 0.532 Uiso 1 1 calc R
C138 C 0.8200(2) 0.4389(3) 0.9745(2) 0.350(3) Uani 1 1 d DU
H13J H 0.8640 0.4759 0.9818 0.420 Uiso 1 1 calc R
H13K H 0.8369 0.4129 0.9955 0.420 Uiso 1 1 calc R
C139 C 0.7741(3) 0.4651(3) 1.0050(2) 0.349(3) Uani 1 1 d DU
H13L H 0.7291 0.4279 0.9960 0.419 Uiso 1 1 calc R
H13M H 0.8021 0.4886 1.0525 0.419 Uiso 1 1 calc R
C132 C 1.0570(2) 0.3748(3) 0.8634(6) 0.315(4) Uani 1 1 d DU
H13N H 1.0982 0.4015 0.8574 0.473 Uiso 1 1 calc R
H13O H 1.0297 0.3319 0.8259 0.473 Uiso 1 1 calc R
H13P H 1.0757 0.3689 0.9026 0.473 Uiso 1 1 calc R
C129 C 0.89506(16) 0.4022(2) 0.8920(3) 0.2857(15) Uani 1 1 d DU
H12V H 0.8942 0.4360 0.8762 0.343 Uiso 1 1 calc R
H12W H 0.9224 0.4246 0.9396 0.343 Uiso 1 1 calc R
C131 C 1.00708(19) 0.4084(3) 0.8702(4) 0.301(2) Uani 1 1 d DU
H13Q H 1.0006 0.4263 0.8378 0.361 Uiso 1 1 calc R
H13R H 1.0304 0.4456 0.9137 0.361 Uiso 1 1 calc R
F2 F 0.3088(4) -0.1234(4) 0.2355(2) 0.306(5) Uani 1 1 d DU
F3 F 0.3288(4) -0.1118(4) 0.3430(3) 0.283(5) Uani 1 1 d DU
C14 C -0.1418(3) 0.1599(2) 0.0813(2) 0.342(6) Uani 1 1 d DU
C135 C 0.7456(5) 0.2342(2) 0.9406(2) 0.289(2) Uani 1 1 d DU
H13S H 0.7951 0.2587 0.9763 0.347 Uiso 1 1 calc R
H13T H 0.7091 0.2378 0.9596 0.347 Uiso 1 1 calc R
C133 C 0.8146(2) 0.30047(17) 0.8954(2) 0.2814(15) Uani 1 1 d DU
H13U H 0.8269 0.2691 0.8661 0.338 Uiso 1 1 calc R
H13V H 0.8524 0.3192 0.9398 0.338 Uiso 1 1 calc R
F1 F 0.2085(3) -0.1767(4) 0.2583(5) 0.376(11) Uani 1 1 d DU
C7 C 0.2807(3) -0.1318(2) 0.2804(3) 0.288(6) Uani 1 1 d DU
F5 F -0.1447(4) 0.1694(3) 0.02303(18) 0.514(6) Uani 1 1 d DU
F4 F -0.1961(4) 0.09624(19) 0.0676(3) 0.421(8) Uani 1 1 d DU
F6 F -0.1424(3) 0.2147(2) 0.1313(3) 0.419(9) Uani 1 1 d DU
C42 C 0.7585(2) 0.5985(2) 0.1700(4) 0.244(5) Uani 1 1 d DU
F16 F 0.8285(3) 0.6479(3) 0.2001(4) 0.436(6) Uani 1 1 d DU
F18 F 0.7498(4) 0.5364(2) 0.1324(3) 0.388(7) Uani 1 1 d DU
F17 F 0.7005(2) 0.6157(3) 0.1529(4) 0.375(5) Uani 1 1 d DU
F47 F 1.0479(3) 0.6752(3) 0.9389(3) 0.283(6) Uani 1 1 d DU
C112 C 0.9922(3) 0.6212(3) 0.9379(3) 0.140(3) Uani 1 1 d DU
F28 F 0.2423(4) 0.8985(3) 0.5577(3) 0.334(4) Uani 1 1 d DU
F48 F 1.0170(3) 0.5723(2) 0.9393(3) 0.364(4) Uani 1 1 d DU
F46 F 0.9711(3) 0.6419(4) 0.9890(2) 0.319(8) Uani 1 1 d DU
C120 C 0.1581(4) 0.9565(8) 0.6358(8) 0.275(5) Uani 1 1 d DU
H12S H 0.1477 0.9113 0.6085 0.412 Uiso 1 1 calc R
H12T H 0.1400 0.9765 0.6084 0.412 Uiso 1 1 calc R
H12U H 0.1335 0.9566 0.6657 0.412 Uiso 1 1 calc R

loop_
_atom_site_aniso_label
_atom_site_aniso_U_11
_atom_site_aniso_U_22
_atom_site_aniso_U_33
_atom_site_aniso_U_23
_atom_site_aniso_U_13
_atom_site_aniso_U_12
Au1 0.06244(8) 0.08336(9) 0.06376(8) 0.03731(7) 0.02782(7) 0.03635(7)
Au2 0.06405(8) 0.08324(9) 0.06529(8) 0.03829(7) 0.02857(7) 0.03773(7)
Au3 0.06308(8) 0.08444(9) 0.06457(8) 0.03809(7) 0.02829(7) 0.03694(7)
Au4 0.06397(8) 0.08538(9) 0.06628(8) 0.03944(7) 0.02938(7) 0.03847(7)
Au5 0.06367(8) 0.08488(9) 0.06608(8) 0.03835(7) 0.02859(7) 0.03776(7)
Au6 0.06294(8) 0.08474(9) 0.06697(9) 0.03845(7) 0.02909(7) 0.03733(7)
Au7 0.1256(2) 0.1338(2) 0.1620(4) 0.0453(2) 0.0391(2) 0.05932(19)
Cu1 0.0667(3) 0.0907(3) 0.0712(3) 0.0436(3) 0.0303(3) 0.0395(3)
Cu2 0.0698(3) 0.0956(3) 0.0726(3) 0.0455(3) 0.0344(3) 0.0452(3)
Cu3 0.0734(3) 0.0932(3) 0.0723(3) 0.0431(3) 0.0370(3) 0.0437(3)
Cu4 0.0698(3) 0.0858(3) 0.0752(3) 0.0429(3) 0.0329(3) 0.0375(3)
Cu5 0.0721(3) 0.0948(3) 0.0732(3) 0.0461(3) 0.0316(3) 0.0420(3)
Cu6 0.0684(3) 0.0877(3) 0.0701(3) 0.0399(3) 0.0293(3) 0.0390(3)
Cu7 0.0761(3) 0.0884(4) 0.0837(4) 0.0385(3) 0.0339(3) 0.0409(3)
Cu8 0.0769(3) 0.0948(4) 0.0691(3) 0.0410(3) 0.0306(3) 0.0427(3)
Cu9 0.0727(3) 0.0956(4) 0.0663(3) 0.0407(3) 0.0272(3) 0.0416(3)
Cu10 0.0682(3) 0.0875(4) 0.0813(4) 0.0372(3) 0.0323(3) 0.0343(3)
Cu11 0.0728(3) 0.1003(4) 0.0802(3) 0.0502(3) 0.0368(3) 0.0439(3)
Cu12 0.0750(4) 0.0968(4) 0.0765(3) 0.0471(3) 0.0310(3) 0.0394(3)
Cu13 0.0781(3) 0.0895(3) 0.0752(3) 0.0424(3) 0.0346(3) 0.0429(3)
Cu14 0.0831(4) 0.1015(4) 0.0742(4) 0.0419(3) 0.0335(3) 0.0411(3)
Cu15 0.0763(4) 0.0910(4) 0.1079(5) 0.0373(4) 0.0380(4) 0.0378(3)
Cu16 0.0892(4) 0.1113(5) 0.0963(5) 0.0370(4) 0.0403(4) 0.0486(4)
S16 0.0698(5) 0.0963(6) 0.0729(5) 0.0457(5) 0.0306(5) 0.0408(5)
S10 0.0735(5) 0.0929(6) 0.0851(6) 0.0495(5) 0.0400(5) 0.0445(4)
S11 0.0744(5) 0.0966(6) 0.0727(6) 0.0401(5) 0.0322(5) 0.0469(5)
S6 0.0805(5) 0.0893(6) 0.0886(6) 0.0475(5) 0.0457(5) 0.0473(4)
S5 0.0748(5) 0.1002(6) 0.0850(6) 0.0515(5) 0.0418(5) 0.0475(5)
S7 0.0684(5) 0.0908(6) 0.0705(5) 0.0384(5) 0.0315(4) 0.0378(5)
S9 0.0687(6) 0.0856(6) 0.0830(7) 0.0354(5) 0.0273(5) 0.0334(5)
S13 0.0787(6) 0.1074(6) 0.0823(6) 0.0589(5) 0.0411(5) 0.0502(5)
S12 0.0924(6) 0.1017(6) 0.0722(6) 0.0438(5) 0.0342(5) 0.0550(5)
S8 0.0728(6) 0.0879(7) 0.0802(6) 0.0342(5) 0.0344(5) 0.0309(5)
S14 0.0968(7) 0.1154(7) 0.0772(6) 0.0540(5) 0.0371(6) 0.0549(6)
S4 0.0660(6) 0.0898(7) 0.0880(7) 0.0399(6) 0.0251(6) 0.0325(5)
S15 0.0789(6) 0.0912(6) 0.0745(6) 0.0440(5) 0.0343(5) 0.0413(5)
S3 0.0865(6) 0.0905(7) 0.0848(7) 0.0393(6) 0.0390(6) 0.0428(5)
S2 0.1153(12) 0.1095(11) 0.1166(14) 0.0239(11) 0.0198(11) 0.0483(9)
S1 0.1058(11) 0.0986(11) 0.1393(15) 0.0343(11) 0.0402(11) 0.0321(9)
C64 0.081(2) 0.097(3) 0.065(2) 0.035(2) 0.032(2) 0.044(2)
C15 0.079(3) 0.112(3) 0.071(3) 0.026(3) 0.021(3) 0.040(3)
C69 0.092(3) 0.108(3) 0.113(3) 0.071(2) 0.058(2) 0.061(2)
C36 0.102(3) 0.098(2) 0.092(3) 0.057(2) 0.048(2) 0.0669(18)
C37 0.121(4) 0.192(5) 0.093(3) 0.082(3) 0.054(3) 0.082(4)
C38 0.160(5) 0.218(6) 0.114(4) 0.105(4) 0.072(4) 0.107(4)
C39 0.166(5) 0.164(5) 0.120(4) 0.076(3) 0.081(3) 0.094(4)
C40 0.177(5) 0.150(5) 0.154(4) 0.089(4) 0.114(3) 0.072(5)
C41 0.133(4) 0.099(4) 0.131(4) 0.044(4) 0.078(3) 0.041(4)
C62 0.113(3) 0.080(3) 0.092(3) 0.030(3) 0.041(3) 0.046(2)
C57 0.079(3) 0.094(3) 0.081(3) 0.032(2) 0.036(2) 0.040(2)
C68 0.081(2) 0.119(3) 0.117(3) 0.071(2) 0.056(2) 0.052(2)
F21 0.160(4) 0.231(3) 0.483(8) 0.243(3) -0.010(5) 0.075(3)
C50 0.080(3) 0.096(3) 0.101(3) 0.051(2) 0.038(2) 0.043(2)
F20 0.145(2) 0.261(3) 0.246(5) 0.161(3) 0.091(3) 0.1472(19)
C51 0.092(3) 0.105(3) 0.113(3) 0.064(2) 0.051(3) 0.056(2)
C61 0.128(4) 0.111(4) 0.095(4) 0.041(3) 0.049(3) 0.057(3)
C44 0.074(2) 0.086(2) 0.111(3) 0.054(2) 0.034(3) 0.039(2)
C45 0.092(3) 0.126(3) 0.095(3) 0.056(3) 0.026(3) 0.056(3)
C46 0.105(3) 0.140(3) 0.093(3) 0.062(3) 0.031(3) 0.076(2)
C47 0.096(3) 0.095(3) 0.079(3) 0.040(2) 0.023(3) 0.048(2)
C48 0.087(3) 0.101(3) 0.094(4) 0.029(3) 0.009(3) 0.049(2)
C43 0.090(2) 0.106(2) 0.075(2) 0.0487(19) 0.037(2) 0.0603(19)
C99 0.096(4) 0.088(3) 0.086(3) 0.052(2) 0.026(3) 0.031(3)
C65 0.081(2) 0.078(2) 0.090(3) 0.037(2) 0.039(2) 0.041(2)
C92 0.102(3) 0.112(3) 0.086(3) 0.052(2) 0.047(2) 0.062(2)
C104 0.099(3) 0.102(3) 0.081(3) 0.045(2) 0.025(3) 0.047(3)
C78 0.089(3) 0.098(3) 0.082(3) 0.038(3) 0.024(3) 0.041(2)
C22 0.074(3) 0.100(3) 0.106(3) 0.049(2) 0.046(2) 0.036(2)
C109 0.098(2) 0.153(2) 0.081(2) 0.047(2) 0.0208(19) 0.058(2)
C79 0.107(4) 0.113(4) 0.065(3) 0.038(3) 0.008(3) 0.036(3)
C93 0.119(5) 0.135(5) 0.085(3) 0.060(3) 0.040(3) 0.040(4)
C97 0.169(5) 0.116(4) 0.104(3) 0.060(3) 0.081(3) 0.055(4)
C100 0.077(3) 0.119(4) 0.104(3) 0.065(3) 0.037(3) 0.033(3)
C66 0.102(3) 0.107(3) 0.121(3) 0.066(3) 0.063(3) 0.055(3)
C52 0.103(3) 0.120(4) 0.153(5) 0.070(4) 0.066(3) 0.058(3)
C106 0.088(3) 0.102(3) 0.083(2) 0.057(2) 0.030(2) 0.039(2)
F19 0.290(5) 0.299(4) 0.182(4) 0.130(3) 0.012(4) 0.195(3)
C31 0.106(3) 0.155(4) 0.108(4) 0.061(3) 0.059(3) 0.081(3)
C32 0.114(3) 0.134(4) 0.114(4) 0.048(3) 0.073(3) 0.062(3)
C33 0.152(5) 0.105(4) 0.112(3) 0.050(3) 0.066(3) 0.042(4)
C34 0.128(3) 0.097(3) 0.105(3) 0.050(2) 0.073(2) 0.056(3)
C29 0.070(2) 0.076(2) 0.080(2) 0.0359(18) 0.0369(19) 0.0342(18)
C30 0.090(3) 0.126(4) 0.082(4) 0.024(3) 0.023(3) 0.062(2)
C59 0.139(4) 0.119(3) 0.095(4) 0.050(3) 0.037(4) 0.076(3)
C111 0.067(3) 0.113(4) 0.073(3) 0.032(3) 0.024(2) 0.031(3)
C49 0.112(4) 0.159(3) 0.158(4) 0.112(3) 0.031(4) 0.077(3)
C94 0.122(4) 0.134(4) 0.108(3) 0.073(3) 0.065(3) 0.065(3)
C23 0.063(2) 0.109(3) 0.107(4) 0.046(3) 0.038(2) 0.036(2)
C107 0.074(2) 0.137(4) 0.074(3) 0.043(3) 0.029(2) 0.056(2)
C108 0.093(3) 0.142(3) 0.084(3) 0.041(3) 0.021(2) 0.060(2)
C27 0.075(3) 0.092(3) 0.109(4) 0.046(3) 0.017(3) 0.034(2)
C67 0.087(2) 0.104(3) 0.116(3) 0.065(2) 0.053(2) 0.0607(19)
C103 0.151(4) 0.075(3) 0.103(4) 0.045(2) 0.024(4) 0.043(3)
C58 0.115(4) 0.110(4) 0.105(4) 0.051(3) 0.052(3) 0.054(3)
C83 0.111(4) 0.116(4) 0.070(3) 0.035(3) 0.027(3) 0.039(4)
C18 0.116(4) 0.103(3) 0.112(5) 0.033(3) 0.036(4) 0.045(3)
C20 0.161(5) 0.104(4) 0.075(3) 0.027(3) 0.047(3) 0.066(3)
C26 0.091(3) 0.110(3) 0.149(5) 0.069(3) 0.019(4) 0.044(3)
C16 0.092(4) 0.115(4) 0.102(5) 0.018(4) 0.023(3) 0.047(3)
C24 0.100(3) 0.093(3) 0.135(4) 0.060(3) 0.051(3) 0.053(2)
C19 0.161(5) 0.126(4) 0.108(4) 0.046(3) 0.069(4) 0.066(4)
C82 0.175(6) 0.158(5) 0.095(4) 0.063(4) 0.051(4) 0.085(5)
C53 0.109(4) 0.129(4) 0.161(5) 0.081(4) 0.072(4) 0.055(3)
C101 0.114(5) 0.113(4) 0.120(4) 0.065(3) 0.028(4) 0.026(3)
C110 0.090(3) 0.152(3) 0.082(3) 0.046(3) 0.026(2) 0.062(2)
F29 0.143(3) 0.197(2) 0.273(4) 0.178(2) 0.095(3) 0.098(2)
F10 0.093(2) 0.124(3) 0.221(5) 0.036(3) 0.057(3) 0.027(2)
F30 0.160(3) 0.259(3) 0.386(6) 0.241(3) 0.130(4) 0.145(2)
F42 0.276(4) 0.147(3) 0.268(4) 0.123(3) 0.198(3) 0.102(3)
F40 0.408(9) 0.106(3) 0.163(3) 0.053(3) 0.154(4) 0.040(5)
F23 0.136(2) 0.252(4) 0.383(5) 0.223(3) 0.165(3) 0.107(3)
F25 0.286(5) 0.124(2) 0.237(5) 0.097(2) 0.147(4) 0.122(3)
F31 0.264(4) 0.324(7) 0.140(3) 0.104(4) 0.137(2) 0.173(4)
F26 0.224(3) 0.222(3) 0.279(6) 0.147(3) 0.149(3) 0.172(2)
F11 0.081(2) 0.163(4) 0.359(9) 0.101(5) 0.055(4) 0.059(2)
N1 0.152(4) 0.112(3) 0.220(5) 0.087(3) 0.116(4) 0.063(3)
C55 0.072(3) 0.100(3) 0.113(4) 0.046(3) 0.036(3) 0.036(2)
F12 0.173(4) 0.217(7) 0.296(3) 0.056(4) 0.155(3) 0.002(4)
F15 0.223(5) 0.246(7) 0.138(3) 0.066(4) 0.105(3) 0.065(5)
F36 0.182(4) 0.295(6) 0.125(4) 0.010(4) -0.032(4) 0.138(4)
F27 0.396(6) 0.199(3) 0.152(4) 0.063(3) 0.121(4) 0.205(3)
F32 0.208(6) 0.310(10) 0.089(3) 0.044(4) 0.066(3) 0.051(6)
C95 0.146(5) 0.135(4) 0.093(3) 0.069(3) 0.060(3) 0.074(3)
C25 0.070(3) 0.098(3) 0.147(6) 0.038(4) 0.029(4) 0.030(3)
F33 0.408(7) 0.300(5) 0.154(2) 0.137(3) 0.190(3) 0.166(6)
F34 0.288(7) 0.176(5) 0.131(4) -0.013(4) -0.091(5) 0.082(5)
F44 0.294(10) 0.209(4) 0.244(4) 0.169(3) 0.038(5) -0.024(5)
F41 0.166(5) 0.285(3) 0.408(5) 0.288(3) 0.066(4) 0.075(3)
C60 0.140(4) 0.119(3) 0.135(5) 0.066(3) 0.075(3) 0.088(3)
N2 0.3305(13) 0.4174(13) 0.1558(13) 0.1228(13) 0.0635(13) 0.2788(12)
F39 0.182(5) 0.352(4) 0.355(4) 0.307(2) 0.108(4) 0.089(4)
C96 0.186(6) 0.111(5) 0.098(3) 0.034(3) 0.087(3) 0.043(5)
F45 0.123(4) 0.202(4) 0.332(7) 0.181(3) 0.001(5) 0.011(4)
C117 0.263(10) 0.080(4) 0.166(6) 0.051(4) 0.126(5) 0.037(5)
C141 0.3295(17) 0.4148(17) 0.1529(17) 0.1259(16) 0.0652(17) 0.2791(17)
F13 0.162(3) 0.530(14) 0.189(3) 0.172(5) 0.125(2) 0.111(6)
C113 0.140(5) 0.114(5) 0.182(6) 0.066(5) 0.088(4) 0.051(4)
C17 0.106(4) 0.112(4) 0.107(4) 0.050(3) 0.044(3) 0.042(3)
C80 0.120(5) 0.108(4) 0.109(5) 0.033(4) 0.025(4) 0.042(4)
C98 0.272(6) 0.173(4) 0.113(3) 0.094(3) 0.122(3) 0.144(4)
F43 0.387(7) 0.110(3) 0.519(10) 0.143(4) 0.303(6) 0.091(4)
C102 0.147(5) 0.088(3) 0.106(5) 0.044(3) 0.011(5) 0.017(4)
C73 0.112(3) 0.175(5) 0.086(3) 0.042(3) 0.050(3) 0.082(3)
C74 0.096(3) 0.190(6) 0.073(3) 0.034(4) 0.043(2) 0.053(4)
C75 0.155(5) 0.201(5) 0.100(3) 0.102(3) 0.070(3) 0.110(4)
C76 0.138(4) 0.134(4) 0.088(3) 0.044(3) 0.055(3) 0.084(3)
C71 0.095(3) 0.104(3) 0.072(2) 0.047(2) 0.039(2) 0.052(2)
C72 0.096(3) 0.145(4) 0.080(3) 0.045(3) 0.032(3) 0.062(3)
F14 0.916(7) 0.291(4) 0.310(3) 0.238(3) 0.479(3) 0.403(4)
C122 0.128(6) 0.163(9) 0.177(9) 0.026(8) 0.060(6) 0.050(6)
C5 0.224(8) 0.141(4) 0.290(6) 0.144(4) 0.150(5) 0.068(4)
C6 0.231(9) 0.187(4) 0.220(6) 0.157(4) 0.104(7) 0.114(4)
C1 0.113(5) 0.114(5) 0.146(6) 0.030(5) 0.052(4) 0.041(4)
C2 0.170(8) 0.114(5) 0.148(8) 0.040(6) 0.040(7) 0.045(4)
C3 0.318(9) 0.180(5) 0.132(7) 0.067(5) 0.078(7) 0.164(4)
C4 0.386(15) 0.163(7) 0.319(7) 0.155(6) 0.210(7) 0.136(9)
C35 0.166(6) 0.189(8) 0.127(5) 0.073(5) 0.087(4) 0.074(6)
C70 0.150(4) 0.204(4) 0.295(6) 0.189(4) 0.147(4) 0.129(3)
C143 0.323(3) 0.408(3) 0.151(3) 0.129(3) 0.073(3) 0.285(2)
F35 0.266(8) 0.337(10) 0.085(3) 0.058(5) 0.023(4) 0.107(8)
C114 0.116(5) 0.107(5) 0.174(7) 0.052(5) 0.064(5) 0.042(4)
F24 0.194(3) 0.240(8) 0.414(6) 0.044(5) 0.231(3) 0.049(4)
F8 0.385(6) 0.240(5) 0.155(5) 0.036(4) 0.116(4) 0.200(4)
C121 0.171(6) 0.137(5) 0.161(6) 0.075(5) 0.089(5) 0.085(4)
F37 0.233(6) 0.213(4) 0.284(4) 0.174(3) 0.118(4) 0.021(4)
F22 0.115(3) 0.434(7) 0.464(7) 0.342(5) 0.140(4) 0.121(4)
C54 0.118(4) 0.108(4) 0.156(4) 0.079(3) 0.087(3) 0.046(3)
C56 0.136(3) 0.176(5) 0.256(6) 0.129(4) 0.140(3) 0.099(3)
C123 0.264(9) 0.199(7) 0.334(13) 0.102(10) 0.206(8) 0.123(8)
F9 0.260(4) 0.254(5) 0.283(9) -0.058(5) 0.032(6) 0.176(3)
C125 0.171(5) 0.099(4) 0.186(6) 0.073(4) 0.103(5) 0.072(3)
C116 0.148(5) 0.105(5) 0.174(7) 0.054(5) 0.066(5) 0.046(4)
C86 0.104(5) 0.161(5) 0.113(3) 0.092(3) 0.039(3) 0.036(4)
C87 0.114(6) 0.162(5) 0.173(5) 0.120(3) 0.028(5) 0.021(5)
C88 0.150(3) 0.227(3) 0.227(2) 0.187(2) 0.060(3) 0.049(3)
C89 0.150(3) 0.231(3) 0.227(3) 0.186(2) 0.056(3) 0.049(3)
C90 0.146(3) 0.227(3) 0.226(3) 0.188(2) 0.057(3) 0.053(3)
C85 0.107(3) 0.137(3) 0.098(3) 0.078(2) 0.057(2) 0.075(2)
C144 0.317(5) 0.412(5) 0.152(5) 0.124(5) 0.080(5) 0.271(4)
F7 0.369(10) 0.175(5) 0.492(10) 0.068(5) 0.119(7) 0.099(5)
C77 0.129(4) 0.277(6) 0.085(3) 0.084(4) 0.066(3) 0.086(6)
C81 0.128(4) 0.114(3) 0.091(4) 0.040(3) 0.024(4) 0.071(3)
C63 0.227(6) 0.155(4) 0.184(6) 0.089(4) 0.118(5) 0.138(3)
C28 0.081(4) 0.133(5) 0.235(4) 0.031(4) 0.065(4) 0.025(4)
C105 0.149(7) 0.108(4) 0.200(5) 0.093(4) 0.030(6) 0.020(4)
C9 0.138(7) 0.202(10) 0.151(9) 0.025(8) 0.025(7) 0.060(6)
C8 0.165(6) 0.133(5) 0.122(7) 0.021(5) -0.003(6) 0.079(4)
C13 0.252(3) 0.225(3) 0.134(3) -0.026(3) -0.034(3) 0.158(3)
C12 0.253(3) 0.225(3) 0.135(3) -0.027(3) -0.035(3) 0.159(3)
C11 0.250(3) 0.228(3) 0.132(3) -0.026(3) -0.038(3) 0.157(3)
C10 0.115(5) 0.199(5) 0.207(12) 0.014(6) -0.011(7) 0.085(5)
C84 0.134(7) 0.153(7) 0.096(5) 0.028(5) -0.020(5) 0.040(6)
C142 0.327(2) 0.411(2) 0.152(2) 0.126(2) 0.070(2) 0.281(2)
C115 0.155(6) 0.110(6) 0.187(9) 0.040(6) 0.062(6) 0.034(5)
C134 0.3305(13) 0.4174(13) 0.1558(13) 0.1228(13) 0.0635(13) 0.2788(12)
C21 0.230(4) 0.306(5) 0.124(4) 0.037(4) 0.109(3) 0.184(3)
C126 0.146(6) 0.095(4) 0.191(7) 0.059(5) 0.083(5) 0.050(4)
C118 0.312(4) 0.168(4) 0.186(4) 0.033(4) 0.012(4) 0.083(4)
C127 0.166(8) 0.111(6) 0.165(8) 0.041(6) 0.052(7) 0.045(6)
C124 0.231(7) 0.183(6) 0.292(12) 0.106(8) 0.166(7) 0.129(6)
C130 0.339(3) 0.427(3) 0.169(3) 0.113(3) 0.060(3) 0.269(3)
C91 0.163(6) 0.220(8) 0.255(6) 0.167(5) 0.114(4) 0.056(6)
C137 0.3305(13) 0.4174(13) 0.1558(13) 0.1228(13) 0.0635(13) 0.2788(12)
C119 0.313(4) 0.167(4) 0.185(4) 0.033(4) 0.014(4) 0.084(4)
F38 0.426(6) 0.327(9) 0.486(6) 0.256(5) 0.369(4) 0.176(6)
C136 0.342(5) 0.426(5) 0.165(5) 0.121(5) 0.057(5) 0.265(5)
C128 0.143(8) 0.197(10) 0.166(9) 0.073(8) 0.047(7) 0.050(8)
C140 0.682(6) 0.318(5) 0.151(5) 0.096(5) 0.133(5) 0.355(5)
C138 0.678(4) 0.319(4) 0.150(3) 0.095(4) 0.145(4) 0.357(4)
C139 0.678(4) 0.317(4) 0.148(4) 0.092(4) 0.145(4) 0.359(4)
C132 0.344(5) 0.430(5) 0.191(6) 0.098(5) 0.058(5) 0.269(4)
C129 0.3350(17) 0.4215(17) 0.1608(17) 0.1200(17) 0.0626(17) 0.2735(17)
C131 0.342(3) 0.430(3) 0.170(3) 0.112(3) 0.063(3) 0.265(3)
F2 0.374(9) 0.209(5) 0.324(7) 0.093(6) 0.087(5) 0.178(5)
F3 0.327(8) 0.225(5) 0.376(8) 0.180(5) 0.136(7) 0.165(5)
C14 0.227(9) 0.501(6) 0.261(6) 0.073(5) 0.071(9) 0.229(5)
C135 0.339(3) 0.423(3) 0.160(3) 0.119(3) 0.062(3) 0.270(3)
C133 0.3340(18) 0.4193(18) 0.1570(17) 0.1224(17) 0.0633(17) 0.2747(17)
F1 0.273(8) 0.134(5) 0.60(2) 0.062(10) 0.139(12) 0.075(5)
C7 0.222(8) 0.217(8) 0.445(7) 0.214(7) 0.064(6) 0.103(7)
F5 0.382(6) 1.007(12) 0.264(6) 0.242(6) 0.083(6) 0.511(6)
F4 0.184(4) 0.378(6) 0.465(17) -0.026(7) -0.040(7) 0.193(3)
F6 0.259(4) 0.401(7) 0.453(18) -0.001(9) 0.022(8) 0.262(4)
C42 0.301(5) 0.392(10) 0.191(4) 0.161(5) 0.194(4) 0.216(5)
F16 0.386(7) 0.654(10) 0.376(4) 0.386(4) 0.239(4) 0.098(7)
F18 0.674(9) 0.408(12) 0.224(3) 0.170(5) 0.328(4) 0.235(9)
F17 0.420(7) 0.643(8) 0.379(5) 0.422(4) 0.244(6) 0.331(5)
F47 0.159(6) 0.273(9) 0.228(8) 0.055(7) -0.037(6) 0.009(6)
C112 0.121(3) 0.177(3) 0.083(3) 0.038(3) 0.007(3) 0.062(3)
F28 0.556(5) 0.324(3) 0.439(8) 0.251(4) 0.333(5) 0.376(3)
F48 0.342(5) 0.339(5) 0.200(5) 0.014(4) -0.145(4) 0.211(3)
F46 0.165(5) 0.596(16) 0.077(3) 0.064(6) 0.000(3) 0.137(7)
C120 0.319(5) 0.182(6) 0.193(6) 0.033(5) 0.013(6) 0.070(6)

loop_
_atom_type_symbol
_atom_type_description
_atom_type_scat_dispersion_real
_atom_type_scat_dispersion_imag
_atom_type_scat_source
C C 0.0181 0.0091 'International Tables Vol C Tables 4.2.6.8 and 6.1.1.4'
H H 0.0000 0.0000 'International Tables Vol C Tables 4.2.6.8 and 6.1.1.4'
N N 0.0311 0.0180 'International Tables Vol C Tables 4.2.6.8 and 6.1.1.4'
F F 0.0727 0.0534 'International Tables Vol C Tables 4.2.6.8 and 6.1.1.4'
S S 0.3331 0.5567 'International Tables Vol C Tables 4.2.6.8 and 6.1.1.4'
Cl Cl 0.3639 0.7018 'International Tables Vol C Tables 4.2.6.8 and 6.1.1.4'
Cu Cu -1.9646 0.5888 'International Tables Vol C Tables 4.2.6.8 and 6.1.1.4'
Au Au -4.4197 7.2980 'International Tables Vol C Tables 4.2.6.8 and 6.1.1.4'
O O 0.0492 0.0322 'International Tables Vol C Tables 4.2.6.8 and 6.1.1.4'

loop_
_geom_angle_atom_site_label_1
_geom_angle_atom_site_label_2
_geom_angle_atom_site_label_3
_geom_angle
_geom_angle_site_symmetry_1
_geom_angle_site_symmetry_3
Au2 Au1 Au3 60.593(8) . 2_666
Au2 Au1 Au4 107.559(12) . .
Au2 Au1 Au5 60.229(9) . .
Au2 Au1 Au6 108.241(11) . 2_666
Au3 Au1 Au4 108.927(10) 2_666 .
Au3 Au1 Au5 108.954(12) 2_666 .
Au4 Au1 Au5 58.979(8) . .
Au6 Au1 Au3 60.473(8) 2_666 2_666
Au6 Au1 Au4 60.234(8) 2_666 .
Au6 Au1 Au5 107.503(11) 2_666 .
Cu1 Au1 Au2 59.11(2) 2_666 .
Cu1 Au1 Au3 113.39(2) 2_666 2_666
Cu1 Au1 Au4 113.62(2) 2_666 .
Cu1 Au1 Au5 60.15(2) 2_666 .
Cu1 Au1 Au6 165.01(2) 2_666 2_666
Cu2 Au1 Au2 58.71(2) 2_666 .
Cu2 Au1 Au3 60.206(16) 2_666 2_666
Cu2 Au1 Au4 164.98(2) 2_666 .
Cu2 Au1 Au5 112.69(2) 2_666 .
Cu2 Au1 Au6 115.815(15) 2_666 2_666
Cu2 Au1 Cu1 66.19(2) 2_666 2_666
Cu2 Au1 Cu5 133.98(3) 2_666 .
Cu2 Au1 Cu6 71.61(3) 2_666 .
Cu5 Au1 Au2 163.11(2) . .
Cu5 Au1 Au3 112.965(15) . 2_666
Cu5 Au1 Au4 58.19(2) . .
Cu5 Au1 Au5 112.15(2) . .
Cu5 Au1 Au6 57.937(17) . 2_666
Cu5 Au1 Cu1 132.59(2) . 2_666
Cu6 Au1 Au2 115.10(2) . .
Cu6 Au1 Au3 59.51(2) . 2_666
Cu6 Au1 Au4 113.14(2) . .
Cu6 Au1 Au5 164.75(2) . .
Cu6 Au1 Au6 58.872(19) . 2_666
Cu6 Au1 Cu1 131.91(3) . 2_666
Cu6 Au1 Cu5 67.91(3) . .
Cu9 Au1 Au2 111.59(2) 2_666 .
Cu9 Au1 Au3 165.64(2) 2_666 2_666
Cu9 Au1 Au4 60.37(2) 2_666 .
Cu9 Au1 Au5 57.94(2) 2_666 .
Cu9 Au1 Au6 115.39(2) 2_666 2_666
Cu9 Au1 Cu1 66.82(3) 2_666 2_666
Cu9 Au1 Cu2 128.03(2) 2_666 2_666
Cu9 Au1 Cu5 70.81(2) 2_666 .
Cu9 Au1 Cu6 131.99(3) 2_666 .
Au1 Au2 Au3 59.786(8) . 2_666
Au1 Au2 Au4 107.384(10) . 2_666
Au1 Au2 Au5 60.576(9) . .
Au3 Au2 Au4 59.501(8) 2_666 2_666
Au3 Au2 Au5 108.589(11) 2_666 .
Au5 Au2 Au4 108.362(11) . 2_666
Au6 Au2 Au1 108.237(11) . .
Au6 Au2 Au3 108.081(10) . 2_666
Au6 Au2 Au4 60.276(8) . 2_666
Au6 Au2 Au5 60.139(9) . .
Cu1 Au2 Au1 59.358(18) 2_666 .
Cu1 Au2 Au3 112.90(2) 2_666 2_666
Cu1 Au2 Au4 165.15(2) 2_666 2_666
Cu1 Au2 Au5 60.35(2) 2_666 .
Cu1 Au2 Au6 115.19(2) 2_666 .
Cu1 Au2 Cu3 131.19(3) 2_666 2_666
Cu1 Au2 Cu10 68.58(3) 2_666 .
Cu2 Au2 Au1 59.06(2) 2_666 .
Cu2 Au2 Au3 60.029(15) 2_666 2_666
Cu2 Au2 Au4 114.095(15) 2_666 2_666
Cu2 Au2 Au5 113.31(2) 2_666 .
Cu2 Au2 Au6 165.27(2) 2_666 .
Cu2 Au2 Cu1 66.42(2) 2_666 2_666
Cu2 Au2 Cu3 69.87(3) 2_666 2_666
Cu2 Au2 Cu10 130.23(3) 2_666 .
Cu3 Au2 Au1 113.13(2) 2_666 .
Cu3 Au2 Au3 58.441(18) 2_666 2_666
Cu3 Au2 Au4 57.983(19) 2_666 2_666
Cu3 Au2 Au5 164.041(18) 2_666 .
Cu3 Au2 Au6 112.67(2) 2_666 .
Cu4 Au2 Au1 164.69(2) 2_666 .
Cu4 Au2 Au3 112.975(15) 2_666 2_666
Cu4 Au2 Au4 59.331(16) 2_666 2_666
Cu4 Au2 Au5 114.08(2) 2_666 .
Cu4 Au2 Au6 59.57(2) 2_666 .
Cu4 Au2 Cu1 132.55(2) 2_666 2_666
Cu4 Au2 Cu2 131.30(3) 2_666 2_666
Cu4 Au2 Cu3 67.80(3) 2_666 2_666
Cu4 Au2 Cu10 70.81(3) 2_666 .
Cu10 Au2 Au1 112.36(2) . .
Cu10 Au2 Au3 163.96(2) . 2_666
Cu10 Au2 Au4 114.90(2) . 2_666
Cu10 Au2 Au5 57.35(2) . .
Cu10 Au2 Au6 59.40(2) . .
Cu10 Au2 Cu3 133.63(3) . 2_666
Au1 Au3 Au2 59.622(8) 2_666 2_666
Au1 Au3 Au4 107.937(10) 2_666 .
Au1 Au3 Au5 108.023(11) 2_666 .
Au1 Au3 Au6 59.708(8) 2_666 .
Au4 Au3 Au2 60.359(8) . 2_666
Au4 Au3 Au5 59.384(9) . .
Au4 Au3 Au6 106.889(11) . .
Au5 Au3 Au2 107.703(11) . 2_666
Au5 Au3 Au6 59.852(9) . .
Au6 Au3 Au2 106.878(10) . 2_666
Cu2 Au3 Au1 58.277(19) . 2_666
Cu2 Au3 Au2 57.780(19) . 2_666
Cu2 Au3 Au4 112.85(2) . .
Cu2 Au3 Au5 163.079(19) . .
Cu2 Au3 Au6 113.36(2) . .
Cu3 Au3 Au1 113.787(16) . 2_666
Cu3 Au3 Au2 59.331(16) . 2_666
Cu3 Au3 Au4 58.56(2) . .
Cu3 Au3 Au5 112.45(2) . .
Cu3 Au3 Au6 162.98(2) . .
Cu3 Au3 Cu2 69.30(3) . .
Cu3 Au3 Cu6 134.16(3) . 2_666
Cu3 Au3 Cu7 133.84(3) . 2_666
Cu6 Au3 Au1 58.728(16) 2_666 2_666
Cu6 Au3 Au2 113.514(15) 2_666 2_666
Cu6 Au3 Au4 163.15(2) 2_666 .
Cu6 Au3 Au5 112.50(2) 2_666 .
Cu6 Au3 Au6 58.36(2) 2_666 .
Cu6 Au3 Cu2 70.45(3) 2_666 .
Cu7 Au3 Au1 111.42(2) 2_666 2_666
Cu7 Au3 Au2 163.31(2) 2_666 2_666
Cu7 Au3 Au4 114.64(2) 2_666 .
Cu7 Au3 Au5 59.88(2) 2_666 .
Cu7 Au3 Au6 57.97(2) 2_666 .
Cu7 Au3 Cu2 132.00(3) 2_666 .
Cu7 Au3 Cu6 66.27(3) 2_666 2_666
Cu8 Au3 Au1 165.67(2) 2_666 2_666
Cu8 Au3 Au2 113.87(2) 2_666 2_666
Cu8 Au3 Au4 59.70(2) 2_666 .
Cu8 Au3 Au5 60.32(2) 2_666 .
Cu8 Au3 Au6 114.69(2) 2_666 .
Cu8 Au3 Cu2 131.19(3) 2_666 .
Cu8 Au3 Cu3 67.42(2) 2_666 .
Cu8 Au3 Cu6 131.64(2) 2_666 2_666
Cu8 Au3 Cu7 71.19(3) 2_666 2_666
Au1 Au4 Au2 106.979(10) . 2_666
Au3 Au4 Au1 108.524(11) . .
Au3 Au4 Au2 60.139(8) . 2_666
Au3 Au4 Au6 107.597(10) . 2_666
Au5 Au4 Au1 60.810(9) . .
Au5 Au4 Au2 108.384(12) . 2_666
Au5 Au4 Au3 60.464(9) . .
Au5 Au4 Au6 108.388(11) . 2_666
Au6 Au4 Au1 59.512(8) 2_666 .
Au6 Au4 Au2 59.034(8) 2_666 2_666
Cu3 Au4 Au1 164.41(2) . .
Cu3 Au4 Au2 59.433(17) . 2_666
Cu3 Au4 Au3 59.13(2) . .
Cu3 Au4 Au5 113.93(2) . .
Cu3 Au4 Au6 112.851(15) . 2_666
Cu3 Au4 Cu4 67.83(3) . .
Cu3 Au4 Cu8 67.16(2) . 2_666
Cu3 Au4 Cu9 134.13(2) . 2_666
Cu4 Au4 Au1 112.95(2) . .
Cu4 Au4 Au2 57.95(2) . 2_666
Cu4 Au4 Au3 112.31(2) . .
Cu4 Au4 Au5 164.11(2) . .
Cu4 Au4 Au6 58.686(19) . 2_666
Cu4 Au4 Cu8 130.14(3) . 2_666
Cu4 Au4 Cu9 133.48(3) . 2_666
Cu5 Au4 Au1 59.33(2) . .
Cu5 Au4 Au2 111.285(16) . 2_666
Cu5 Au4 Au3 164.02(2) . .
Cu5 Au4 Au5 114.84(2) . .
Cu5 Au4 Au6 58.046(17) . 2_666
Cu5 Au4 Cu3 130.45(3) . .
Cu5 Au4 Cu4 67.84(3) . .
Cu5 Au4 Cu8 134.58(3) . 2_666
Cu5 Au4 Cu9 70.09(2) . 2_666
Cu8 Au4 Au1 116.22(2) 2_666 .
Cu8 Au4 Au2 112.63(2) 2_666 2_666
Cu8 Au4 Au3 58.51(2) 2_666 .
Cu8 Au4 Au5 60.31(2) 2_666 .
Cu8 Au4 Au6 164.68(2) 2_666 2_666
Cu8 Au4 Cu9 71.77(3) 2_666 2_666
Cu9 Au4 Au1 57.563(19) 2_666 .
Cu9 Au4 Au2 162.19(2) 2_666 2_666
Cu9 Au4 Au3 113.64(2) 2_666 .
Cu9 Au4 Au5 57.68(2) 2_666 .
Cu9 Au4 Au6 112.19(2) 2_666 2_666
Au2 Au5 Au1 59.196(9) . .
Au3 Au5 Au1 107.810(9) . .
Au3 Au5 Au2 107.704(10) . .
Au4 Au5 Au1 60.211(9) . .
Au4 Au5 Au2 107.717(9) . .
Au4 Au5 Au3 60.153(9) . .
Au4 Au5 Au6 107.744(9) . .
Au4 Au5 Cu1 112.95(2) . 2_666
Au6 Au5 Au1 106.376(9) . .
Au6 Au5 Au2 59.170(9) . .
Au6 Au5 Au3 60.167(9) . .
Cu1 Au5 Au1 58.171(16) 2_666 .
Cu1 Au5 Au2 58.120(17) 2_666 .
Cu1 Au5 Au3 163.162(15) 2_666 .
Cu1 Au5 Au6 112.29(2) 2_666 .
Cu7 Au5 Au1 162.145(18) 2_666 .
Cu7 Au5 Au2 111.40(2) 2_666 .
Cu7 Au5 Au3 58.613(18) 2_666 .
Cu7 Au5 Au4 114.19(2) 2_666 .
Cu7 Au5 Au6 57.68(2) 2_666 .
Cu7 Au5 Cu1 132.44(3) 2_666 2_666
Cu7 Au5 Cu8 69.71(3) 2_666 2_666
Cu8 Au5 Au1 114.68(2) 2_666 .
Cu8 Au5 Au2 163.580(16) 2_666 .
Cu8 Au5 Au3 58.064(19) 2_666 .
Cu8 Au5 Au4 59.219(17) 2_666 .
Cu8 Au5 Au6 112.95(2) 2_666 .
Cu8 Au5 Cu1 134.03(3) 2_666 2_666
Cu9 Au5 Au1 58.359(17) 2_666 .
Cu9 Au5 Au2 111.05(2) 2_666 .
Cu9 Au5 Au3 116.35(2) 2_666 .
Cu9 Au5 Au4 60.971(18) 2_666 .
Cu9 Au5 Au6 163.699(16) 2_666 .
Cu9 Au5 Cu1 66.17(3) 2_666 2_666
Cu9 Au5 Cu7 136.23(3) 2_666 2_666
Cu9 Au5 Cu8 72.69(3) 2_666 2_666
Cu10 Au5 Au1 113.18(2) . .
Cu10 Au5 Au2 59.656(19) . .
Cu10 Au5 Au3 113.87(2) . .
Cu10 Au5 Au4 165.074(18) . .
Cu10 Au5 Au6 59.81(2) . .
Cu10 Au5 Cu1 68.58(3) . 2_666
Cu10 Au5 Cu7 67.61(3) . 2_666
Cu10 Au5 Cu8 131.30(3) . 2_666
Cu10 Au5 Cu9 128.98(3) . 2_666
Au1 Au6 Au3 59.819(8) 2_666 .
Au1 Au6 Au4 60.254(8) 2_666 2_666
Au1 Au6 Au5 108.216(11) 2_666 .
Au2 Au6 Au1 108.892(10) . 2_666
Au2 Au6 Au3 108.769(12) . .
Au2 Au6 Au4 60.690(8) . 2_666
Au2 Au6 Au5 60.691(9) . .
Au4 Au6 Au3 108.421(9) 2_666 .
Au5 Au6 Au3 59.981(9) . .
Au5 Au6 Au4 109.126(11) . 2_666
Cu4 Au6 Au1 114.081(15) 2_666 2_666
Cu4 Au6 Au2 58.67(2) 2_666 .
Cu4 Au6 Au3 164.96(2) 2_666 .
Cu4 Au6 Au4 59.195(15) 2_666 2_666
Cu4 Au6 Au5 113.77(2) 2_666 .
Cu4 Au6 Cu10 70.46(3) 2_666 .
Cu5 Au6 Au1 59.832(19) 2_666 2_666
Cu5 Au6 Au2 113.42(2) 2_666 .
Cu5 Au6 Au3 114.08(2) 2_666 .
Cu5 Au6 Au4 58.78(2) 2_666 2_666
Cu5 Au6 Au5 165.554(19) 2_666 .
Cu5 Au6 Cu4 68.35(3) 2_666 2_666
Cu5 Au6 Cu6 68.77(3) 2_666 2_666
Cu5 Au6 Cu7 129.93(3) 2_666 2_666
Cu5 Au6 Cu10 132.89(3) 2_666 .
Cu6 Au6 Au1 59.082(15) 2_666 2_666
Cu6 Au6 Au2 165.67(2) 2_666 .
Cu6 Au6 Au3 59.34(2) 2_666 .
Cu6 Au6 Au4 113.342(15) 2_666 2_666
Cu6 Au6 Au5 113.49(2) 2_666 .
Cu6 Au6 Cu4 131.47(3) 2_666 2_666
Cu6 Au6 Cu10 130.38(2) 2_666 .
Cu7 Au6 Au1 112.80(2) 2_666 2_666
Cu7 Au6 Au2 115.20(2) 2_666 .
Cu7 Au6 Au3 59.41(2) 2_666 .
Cu7 Au6 Au4 166.35(2) 2_666 2_666
Cu7 Au6 Au5 60.40(2) 2_666 .
Cu7 Au6 Cu4 131.57(2) 2_666 2_666
Cu7 Au6 Cu6 67.23(3) 2_666 2_666
Cu7 Au6 Cu10 67.82(3) 2_666 .
Cu10 Au6 Au1 164.22(2) . 2_666
Cu10 Au6 Au2 59.47(2) . .
Cu10 Au6 Au3 111.70(2) . .
Cu10 Au6 Au4 115.34(2) . 2_666
Cu10 Au6 Au5 57.56(2) . .
Cu16 Au7 Cu15 82.17(3) . 2_666
S2 Au7 Cu15 132.28(6) . 2_666
S2 Au7 Cu16 50.92(5) . .
S1 Au7 Cu15 46.71(5) . 2_666
S1 Au7 Cu16 127.96(6) . .
S1 Au7 S2 178.82(8) . .
Au1 Cu1 Au5 61.679(18) 2_666 2_666
Au1 Cu1 Cu2 56.48(2) 2_666 .
Au1 Cu1 Cu9 55.89(2) 2_666 .
Au1 Cu1 Cu10 104.28(3) 2_666 2_666
Au2 Cu1 Au1 61.531(15) 2_666 2_666
Au2 Cu1 Au5 61.528(19) 2_666 2_666
Au2 Cu1 Cu2 56.32(2) 2_666 .
Au2 Cu1 Cu9 104.99(3) 2_666 .
Au2 Cu1 Cu10 55.82(2) 2_666 2_666
Au5 Cu1 Cu2 106.31(3) 2_666 .
Au5 Cu1 Cu9 55.10(3) 2_666 .
Au5 Cu1 Cu10 53.82(2) 2_666 2_666
Cu2 Cu1 Cu9 109.05(3) . .
Cu2 Cu1 Cu10 109.12(3) . 2_666
Cu9 Cu1 Cu10 105.43(4) . 2_666
S16 Cu1 Au1 77.03(4) . 2_666
S16 Cu1 Au2 138.21(4) . 2_666
S16 Cu1 Au5 104.42(5) . 2_666
S16 Cu1 Cu2 97.17(4) . .
S16 Cu1 Cu9 49.32(5) . .
S16 Cu1 Cu10 149.36(5) . 2_666
S7 Cu1 Au1 106.34(4) . 2_666
S7 Cu1 Au2 79.62(4) . 2_666
S7 Cu1 Au5 140.65(5) . 2_666
S7 Cu1 Cu2 49.88(3) . .
S7 Cu1 Cu9 151.80(5) . .
S7 Cu1 Cu10 100.09(5) . 2_666
S7 Cu1 S16 108.98(7) . .
S4 Cu1 Au1 139.05(6) 2_666 2_666
S4 Cu1 Au2 103.19(5) 2_666 2_666
S4 Cu1 Au5 77.53(5) 2_666 2_666
S4 Cu1 Cu2 148.81(6) 2_666 .
S4 Cu1 Cu9 98.52(5) 2_666 .
S4 Cu1 Cu10 47.52(5) 2_666 2_666
S4 Cu1 S16 112.06(6) 2_666 .
S4 Cu1 S7 107.58(6) 2_666 .
Au1 Cu2 Au3 61.517(19) 2_666 .
Au1 Cu2 Cu1 57.33(2) 2_666 .
Au1 Cu2 Cu11 143.99(4) 2_666 .
Au1 Cu2 Cu13 139.12(3) 2_666 2_666
Au2 Cu2 Au1 62.23(2) 2_666 2_666
Au2 Cu2 Au3 62.19(2) 2_666 .
Au2 Cu2 Cu1 57.26(2) 2_666 .
Au2 Cu2 Cu11 82.78(3) 2_666 .
Au2 Cu2 Cu13 112.01(4) 2_666 2_666
Au3 Cu2 Cu1 107.43(3) . .
Au3 Cu2 Cu11 110.83(4) . .
Cu11 Cu2 Cu1 97.65(3) . .
Cu13 Cu2 Au3 79.74(3) 2_666 .
Cu13 Cu2 Cu1 157.47(4) 2_666 .
Cu13 Cu2 Cu11 60.14(3) 2_666 .
S10 Cu2 Au1 102.80(5) 2_666 2_666
S10 Cu2 Au2 140.20(5) 2_666 2_666
S10 Cu2 Au3 78.16(4) 2_666 .
S10 Cu2 Cu1 147.91(6) 2_666 .
S10 Cu2 Cu11 110.01(5) 2_666 .
S10 Cu2 Cu13 53.64(5) 2_666 2_666
S7 Cu2 Au1 109.48(5) . 2_666
S7 Cu2 Au2 81.56(5) . 2_666
S7 Cu2 Au3 142.94(6) . .
S7 Cu2 Cu1 52.17(4) . .
S7 Cu2 Cu11 53.34(4) . .
S7 Cu2 Cu13 109.34(5) . 2_666
S7 Cu2 S10 136.78(7) . 2_666
Au2 Cu3 Cu4 55.37(2) 2_666 .
Au2 Cu3 Cu8 107.28(3) 2_666 2_666
Au2 Cu3 Cu11 81.98(3) 2_666 .
Au2 Cu3 Cu13 109.65(4) 2_666 2_666
Au3 Cu3 Au2 62.23(2) . 2_666
Au3 Cu3 Cu4 106.14(3) . .
Au3 Cu3 Cu8 56.22(2) . 2_666
Au3 Cu3 Cu11 112.21(4) . .
Au3 Cu3 Cu13 79.94(3) . 2_666
Au4 Cu3 Au2 62.58(2) . 2_666
Au4 Cu3 Au3 62.31(2) . .
Au4 Cu3 Cu4 56.64(2) . .
Au4 Cu3 Cu8 57.14(2) . 2_666
Au4 Cu3 Cu11 142.77(3) . .
Au4 Cu3 Cu13 140.91(4) . 2_666
Cu8 Cu3 Cu4 110.61(4) 2_666 .
Cu11 Cu3 Cu4 94.72(3) . .
Cu11 Cu3 Cu8 154.02(4) . 2_666
Cu13 Cu3 Cu4 153.47(3) 2_666 .
Cu13 Cu3 Cu8 94.37(3) 2_666 2_666
Cu13 Cu3 Cu11 59.74(3) 2_666 .
S11 Cu3 Au2 142.54(6) 2_666 2_666
S11 Cu3 Au3 81.12(5) 2_666 .
S11 Cu3 Au4 108.28(5) 2_666 .
S11 Cu3 Cu4 152.85(6) 2_666 .
S11 Cu3 Cu8 51.23(4) 2_666 2_666
S11 Cu3 Cu11 106.86(5) 2_666 .
S11 Cu3 Cu13 52.60(5) 2_666 2_666
S6 Cu3 Au2 81.01(4) . 2_666
S6 Cu3 Au3 142.67(5) . .
S6 Cu3 Au4 107.58(5) . .
S6 Cu3 Cu4 51.13(5) . .
S6 Cu3 Cu8 151.51(6) . 2_666
S6 Cu3 Cu11 52.33(5) . .
S6 Cu3 Cu13 108.70(5) . 2_666
S6 Cu3 S11 133.60(7) . 2_666
Au2 Cu4 Au4 62.72(2) 2_666 .
Au2 Cu4 Au6 61.75(2) 2_666 2_666
Au2 Cu4 Cu3 56.83(2) 2_666 .
Au2 Cu4 Cu5 105.41(3) 2_666 .
Au4 Cu4 Cu3 55.53(2) . .
Au4 Cu4 Cu5 55.49(2) . .
Au6 Cu4 Au4 62.12(2) 2_666 .
Au6 Cu4 Cu3 105.88(3) 2_666 .
Au6 Cu4 Cu5 55.13(2) 2_666 .
Cu5 Cu4 Cu3 107.81(3) . .
S6 Cu4 Au2 80.57(5) . 2_666
S6 Cu4 Au4 104.12(4) . .
S6 Cu4 Au6 142.24(6) . 2_666
S6 Cu4 Cu3 48.78(4) . .
S6 Cu4 Cu5 148.10(4) . .
S6 Cu4 S8 107.39(6) . .
S13 Cu4 Au2 139.49(4) 2_666 2_666
S13 Cu4 Au4 77.13(4) 2_666 .
S13 Cu4 Au6 104.97(5) 2_666 2_666
S13 Cu4 Cu3 96.65(4) 2_666 .
S13 Cu4 Cu5 49.84(5) 2_666 .
S13 Cu4 S6 105.51(6) 2_666 .
S13 Cu4 S8 114.64(7) 2_666 .
S8 Cu4 Au2 100.73(5) . 2_666
S8 Cu4 Au4 141.16(6) . .
S8 Cu4 Au6 79.05(5) . 2_666
S8 Cu4 Cu3 146.22(6) . .
S8 Cu4 Cu5 102.26(5) . .
Au1 Cu5 Cu4 106.73(4) . .
Au1 Cu5 Cu6 55.79(2) . .
Au1 Cu5 Cu14 109.84(3) . 2_666
Au4 Cu5 Au1 62.49(2) . .
Au4 Cu5 Cu4 56.67(2) . .
Au4 Cu5 Cu6 106.91(4) . .
Au4 Cu5 Cu12 111.80(3) . 2_666
Au4 Cu5 Cu14 78.60(3) . 2_666
Au6 Cu5 Au1 62.23(2) 2_666 .
Au6 Cu5 Au4 63.17(2) 2_666 .
Au6 Cu5 Cu4 56.52(2) 2_666 .
Au6 Cu5 Cu6 56.11(2) 2_666 .
Au6 Cu5 Cu12 142.32(4) 2_666 2_666
Au6 Cu5 Cu14 140.39(4) 2_666 2_666
Cu4 Cu5 Cu6 109.16(3) . .
Cu12 Cu5 Au1 82.00(3) 2_666 .
Cu12 Cu5 Cu4 155.26(4) 2_666 .
Cu12 Cu5 Cu6 94.96(4) 2_666 .
Cu12 Cu5 Cu14 60.74(3) 2_666 2_666
Cu14 Cu5 Cu4 94.60(4) 2_666 .
Cu14 Cu5 Cu6 154.70(4) 2_666 .
S13 Cu5 Au1 140.17(6) 2_666 .
S13 Cu5 Au4 78.29(5) 2_666 .
S13 Cu5 Au6 107.06(5) 2_666 2_666
S13 Cu5 Cu4 50.54(4) 2_666 .
S13 Cu5 Cu6 152.72(4) 2_666 .
S13 Cu5 Cu12 108.12(5) 2_666 2_666
S13 Cu5 Cu14 52.00(4) 2_666 2_666
S15 Cu5 Au1 83.88(5) 2_666 .
S15 Cu5 Au4 145.97(6) 2_666 .
S15 Cu5 Au6 107.01(5) 2_666 2_666
S15 Cu5 Cu4 147.73(4) 2_666 .
S15 Cu5 Cu6 51.42(5) 2_666 .
S15 Cu5 Cu12 54.46(4) 2_666 2_666
S15 Cu5 Cu14 110.63(5) 2_666 2_666
S15 Cu5 S13 133.86(8) 2_666 2_666
Au1 Cu6 Au3 61.77(2) . 2_666
Au1 Cu6 Cu5 56.30(2) . .
Au1 Cu6 Cu7 106.36(4) . .
Au3 Cu6 Cu5 105.72(3) 2_666 .
Au3 Cu6 Cu7 56.77(3) 2_666 .
Au6 Cu6 Au1 62.05(2) 2_666 .
Au6 Cu6 Au3 62.29(2) 2_666 2_666
Au6 Cu6 Cu5 55.12(2) 2_666 .
Au6 Cu6 Cu7 56.07(2) 2_666 .
Cu7 Cu6 Cu5 107.46(4) . .
S10 Cu6 Au1 101.03(4) . .
S10 Cu6 Au3 77.73(5) . 2_666
S10 Cu6 Au6 140.01(6) . 2_666
S10 Cu6 Cu5 147.03(4) . .
S10 Cu6 Cu7 101.69(5) . .
S10 Cu6 S9 111.96(6) . .
S10 Cu6 S15 110.40(6) . 2_666
S9 Cu6 Au1 141.21(6) . .
S9 Cu6 Au3 105.15(5) . 2_666
S9 Cu6 Au6 79.40(5) . 2_666
S9 Cu6 Cu5 98.95(5) . .
S9 Cu6 Cu7 48.48(5) . .
S9 Cu6 S15 103.63(6) . 2_666
S15 Cu6 Au1 82.40(4) 2_666 .
S15 Cu6 Au3 144.15(4) 2_666 2_666
S15 Cu6 Au6 103.15(5) 2_666 2_666
S15 Cu6 Cu5 48.51(5) 2_666 .
S15 Cu6 Cu7 144.52(5) 2_666 .
Au3 Cu7 Au5 61.51(2) 2_666 2_666
Au3 Cu7 Cu6 56.97(2) 2_666 .
Au3 Cu7 Cu10 105.75(3) 2_666 2_666
Au5 Cu7 Cu6 106.50(3) 2_666 .
Au5 Cu7 Cu10 54.64(3) 2_666 2_666
Au6 Cu7 Au3 62.619(17) 2_666 2_666
Au6 Cu7 Au5 61.93(2) 2_666 2_666
Au6 Cu7 Cu6 56.70(2) 2_666 .
Au6 Cu7 Cu10 56.77(2) 2_666 2_666
Cu6 Cu7 Cu10 110.44(4) . 2_666
S9 Cu7 Au3 109.16(4) . 2_666
S9 Cu7 Au5 143.38(6) . 2_666
S9 Cu7 Au6 82.08(5) . 2_666
S9 Cu7 Cu6 52.30(4) . .
S9 Cu7 Cu10 101.01(6) . 2_666
S3 Cu7 Au3 102.10(5) 2_666 2_666
S3 Cu7 Au5 80.93(6) 2_666 2_666
S3 Cu7 Au6 142.83(6) 2_666 2_666
S3 Cu7 Cu6 145.39(6) 2_666 .
S3 Cu7 Cu10 101.42(6) 2_666 2_666
S3 Cu7 S9 134.43(7) 2_666 .
Au3 Cu8 Au4 61.794(17) 2_666 2_666
Au3 Cu8 Au5 61.61(2) 2_666 2_666
Au3 Cu8 Cu3 56.37(2) 2_666 2_666
Au4 Cu8 Au5 60.470(19) 2_666 2_666
Au4 Cu8 Cu3 55.70(2) 2_666 2_666
Au5 Cu8 Cu3 105.01(3) 2_666 2_666
S11 Cu8 Au3 80.22(4) . 2_666
S11 Cu8 Au4 105.16(4) . 2_666
S11 Cu8 Au5 141.72(5) . 2_666
S11 Cu8 Cu3 49.55(4) . 2_666
S11 Cu8 S12 115.63(7) . .
S12 Cu8 Au3 140.50(5) . 2_666
S12 Cu8 Au4 78.86(4) . 2_666
S12 Cu8 Au5 97.08(5) . 2_666
S12 Cu8 Cu3 104.91(5) . 2_666
S3 Cu8 Au3 99.48(6) 2_666 2_666
S3 Cu8 Au4 139.18(6) 2_666 2_666
S3 Cu8 Au5 78.72(5) 2_666 2_666
S3 Cu8 Cu3 145.33(6) 2_666 2_666
S3 Cu8 S11 106.68(7) 2_666 .
S3 Cu8 S12 108.83(6) 2_666 .
Au1 Cu9 Au4 62.064(16) 2_666 2_666
Au1 Cu9 Cu1 57.29(2) 2_666 .
Au1 Cu9 Cu12 81.57(3) 2_666 .
Au1 Cu9 Cu14 110.43(3) 2_666 .
Au4 Cu9 Cu1 107.50(3) 2_666 .
Au4 Cu9 Cu14 77.05(3) 2_666 .
Au5 Cu9 Au1 63.70(2) 2_666 2_666
Au5 Cu9 Au4 61.35(2) 2_666 2_666
Au5 Cu9 Cu1 58.73(3) 2_666 .
Au5 Cu9 Cu12 144.90(4) 2_666 .
Au5 Cu9 Cu14 135.79(4) 2_666 .
Cu12 Cu9 Au4 107.74(3) . 2_666
Cu12 Cu9 Cu1 99.08(4) . .
Cu12 Cu9 Cu14 59.74(4) . .
Cu14 Cu9 Cu1 158.19(4) . .
S16 Cu9 Au1 79.47(4) . 2_666
S16 Cu9 Au4 140.42(4) . 2_666
S16 Cu9 Au5 110.83(6) . 2_666
S16 Cu9 Cu1 52.10(5) . .
S16 Cu9 Cu12 54.32(5) . .
S16 Cu9 Cu14 110.69(6) . .
S12 Cu9 Au1 141.74(5) . 2_666
S12 Cu9 Au4 79.84(4) . 2_666
S12 Cu9 Au5 102.19(6) . 2_666
S12 Cu9 Cu1 147.75(5) . .
S12 Cu9 Cu12 108.62(6) . .
S12 Cu9 Cu14 53.39(5) . .
S12 Cu9 S16 136.92(6) . .
Au2 Cu10 Cu1 55.59(2) . 2_666
Au2 Cu10 Cu7 106.49(3) . 2_666
Au2 Cu10 Cu16 134.50(5) . .
Au5 Cu10 Au2 62.991(19) . .
Au5 Cu10 Au6 62.635(19) . .
Au5 Cu10 Cu1 57.61(3) . 2_666
Au5 Cu10 Cu7 57.75(3) . 2_666
Au5 Cu10 Cu16 75.69(3) . .
Au6 Cu10 Au2 61.127(15) . .
Au6 Cu10 Cu1 106.17(3) . 2_666
Au6 Cu10 Cu7 55.40(2) . 2_666
Au6 Cu10 Cu16 115.99(4) . .
Cu7 Cu10 Cu1 112.91(4) 2_666 2_666
Cu16 Cu10 Cu1 87.07(4) . 2_666
Cu16 Cu10 Cu7 61.70(3) . 2_666
S8 Cu10 Au2 103.25(4) 2_666 .
S8 Cu10 Au5 143.65(5) 2_666 .
S8 Cu10 Au6 81.14(4) 2_666 .
S8 Cu10 Cu1 144.40(6) 2_666 2_666
S8 Cu10 Cu7 100.01(6) 2_666 2_666
S8 Cu10 Cu16 121.68(5) 2_666 .
S8 Cu10 S4 134.02(6) 2_666 .
S4 Cu10 Au2 105.94(5) . .
S4 Cu10 Au5 81.92(5) . .
S4 Cu10 Au6 144.49(6) . .
S4 Cu10 Cu1 50.51(4) . 2_666
S4 Cu10 Cu7 104.71(6) . 2_666
S4 Cu10 Cu16 47.24(5) . .
Cu2 Cu11 Cu3 67.48(3) . .
Cu13 Cu11 Cu2 58.99(3) 2_666 .
Cu13 Cu11 Cu3 59.79(3) 2_666 .
S6 Cu11 Cu2 107.87(6) . .
S6 Cu11 Cu3 52.83(4) . .
S6 Cu11 Cu13 109.21(4) . 2_666
S6 Cu11 S7 111.09(7) . .
S5 Cu11 Cu2 96.28(6) . .
S5 Cu11 Cu3 107.98(4) . .
S5 Cu11 Cu13 53.14(4) . 2_666
S5 Cu11 S6 135.15(7) . .
S5 Cu11 S7 113.61(7) . .
S7 Cu11 Cu2 52.75(4) . .
S7 Cu11 Cu3 108.39(5) . .
S7 Cu11 Cu13 107.73(5) . 2_666
Cu5 Cu12 Cu9 70.06(3) 2_666 .
Cu5 Cu12 Cu14 60.74(3) 2_666 .
Cu14 Cu12 Cu9 60.48(4) . .
S16 Cu12 Cu5 109.37(6) . 2_666
S16 Cu12 Cu9 52.90(5) . .
S16 Cu12 Cu14 110.06(6) . .
S14 Cu12 Cu5 109.53(6) . 2_666
S14 Cu12 Cu9 95.13(6) . .
S14 Cu12 Cu14 53.13(6) . .
S14 Cu12 S16 113.15(6) . .
S14 Cu12 S15 134.87(7) . .
S15 Cu12 Cu5 54.16(5) . 2_666
S15 Cu12 Cu9 112.44(6) . .
S15 Cu12 Cu14 110.35(5) . .
S15 Cu12 S16 111.98(7) . .
Cu2 Cu13 Cu3 68.47(3) 2_666 2_666
Cu2 Cu13 Cu11 60.87(3) 2_666 2_666
Cu11 Cu13 Cu3 60.48(3) 2_666 2_666
S10 Cu13 Cu2 53.95(4) . 2_666
S10 Cu13 Cu3 109.46(6) . 2_666
S10 Cu13 Cu11 110.98(4) . 2_666
S11 Cu13 Cu2 111.78(6) . 2_666
S11 Cu13 Cu3 53.57(4) . 2_666
S11 Cu13 Cu11 108.40(5) . 2_666
S11 Cu13 S10 114.03(6) . .
S5 Cu13 Cu2 96.43(4) 2_666 2_666
S5 Cu13 Cu3 106.98(5) 2_666 2_666
S5 Cu13 Cu11 51.33(4) 2_666 2_666
S5 Cu13 S10 115.79(7) 2_666 .
S5 Cu13 S11 130.17(7) 2_666 .
Cu5 Cu14 Cu9 68.88(3) 2_666 .
Cu12 Cu14 Cu5 58.51(3) . 2_666
Cu12 Cu14 Cu9 59.78(4) . .
S13 Cu14 Cu5 54.67(5) . 2_666
S13 Cu14 Cu9 112.25(6) . .
S13 Cu14 Cu12 108.49(5) . .
S13 Cu14 S12 116.84(7) . .
S13 Cu14 S14 133.25(7) . .
S12 Cu14 Cu5 111.20(6) . 2_666
S12 Cu14 Cu9 52.54(5) . .
S12 Cu14 Cu12 107.88(6) . .
S14 Cu14 Cu5 106.56(6) . 2_666
S14 Cu14 Cu9 93.93(6) . .
S14 Cu14 Cu12 52.16(5) . .
S14 Cu14 S12 109.87(6) . .
S9 Cu15 Au7 115.98(6) . 2_666
S8 Cu15 Au7 113.65(6) . 2_666
S8 Cu15 S9 116.61(6) . .
S1 Cu15 Au7 46.14(8) 2_666 2_666
S1 Cu15 S9 129.48(10) 2_666 .
S1 Cu15 S8 113.07(9) 2_666 .
Au7 Cu16 Cu10 93.89(4) . .
S4 Cu16 Au7 111.19(7) . .
S4 Cu16 Cu10 49.21(5) . .
S4 Cu16 S3 129.43(7) . .
S4 Cu16 S2 119.72(9) . .
S3 Cu16 Au7 111.11(7) . .
S3 Cu16 Cu10 101.73(5) . .
S3 Cu16 S2 108.09(9) . .
S2 Cu16 Au7 50.99(8) . .
S2 Cu16 Cu10 140.13(10) . .
Cu9 S16 Cu1 78.58(6) . .
Cu9 S16 Cu12 72.78(5) . .
Cu12 S16 Cu1 134.05(6) . .
C106 S16 Cu1 116.7(2) . .
C106 S16 Cu9 114.3(3) . .
C106 S16 Cu12 107.7(2) . .
Cu2 S10 Cu6 84.29(6) 2_666 .
Cu13 S10 Cu2 72.40(5) . 2_666
Cu13 S10 Cu6 132.82(8) . .
C64 S10 Cu2 121.56(16) . 2_666
C64 S10 Cu6 113.4(2) . .
C64 S10 Cu13 113.8(2) . .
Cu3 S11 Cu8 79.22(6) 2_666 .
Cu13 S11 Cu3 73.84(4) . 2_666
Cu13 S11 Cu8 130.05(8) . .
C71 S11 Cu3 118.9(2) . 2_666
C71 S11 Cu8 115.93(18) . .
C71 S11 Cu13 113.87(18) . .
Cu3 S6 Cu4 80.09(6) . .
Cu11 S6 Cu3 74.83(6) . .
Cu11 S6 Cu4 132.34(8) . .
C36 S6 Cu3 109.60(11) . .
C36 S6 Cu4 109.26(16) . .
C36 S6 Cu11 117.10(16) . .
Cu11 S5 Cu13 75.53(6) . 2_666
C29 S5 Cu11 113.01(18) . .
C29 S5 Cu13 111.90(18) . 2_666
Cu2 S7 Cu1 77.95(5) . .
Cu2 S7 Cu11 73.91(4) . .
Cu11 S7 Cu1 133.05(7) . .
C43 S7 Cu1 111.50(17) . .
C43 S7 Cu2 108.03(12) . .
C43 S7 Cu11 112.58(17) . .
Cu7 S9 Cu6 79.23(6) . .
Cu15 S9 Cu6 135.67(8) . .
Cu15 S9 Cu7 86.08(7) . .
C57 S9 Cu6 108.95(19) . .
C57 S9 Cu7 116.7(3) . .
C57 S9 Cu15 115.0(2) . .
Cu5 S13 Cu4 79.62(6) 2_666 2_666
Cu14 S13 Cu4 132.73(8) . 2_666
Cu14 S13 Cu5 73.33(5) . 2_666
C85 S13 Cu4 115.04(15) . 2_666
C85 S13 Cu5 125.3(2) . 2_666
C85 S13 Cu14 112.22(16) . .
Cu9 S12 Cu8 87.09(7) . .
Cu9 S12 Cu14 74.07(6) . .
Cu14 S12 Cu8 127.88(6) . .
C78 S12 Cu8 119.5(3) . .
C78 S12 Cu9 113.7(3) . .
C78 S12 Cu14 112.5(3) . .
Cu10 S8 Cu4 84.46(6) 2_666 .
Cu15 S8 Cu4 133.79(8) . .
Cu15 S8 Cu10 86.53(7) . 2_666
C50 S8 Cu4 110.9(2) . .
C50 S8 Cu10 113.6(3) . 2_666
C50 S8 Cu15 114.2(2) . .
Cu12 S14 Cu14 74.70(6) . .
C92 S14 Cu12 110.0(2) . .
C92 S14 Cu14 111.2(2) . .
Cu10 S4 Cu1 81.97(5) . 2_666
Cu16 S4 Cu1 130.19(8) . 2_666
Cu16 S4 Cu10 83.55(7) . .
C22 S4 Cu1 120.4(2) . 2_666
C22 S4 Cu10 111.8(3) . .
C22 S4 Cu16 109.3(2) . .
Cu5 S15 Cu6 80.08(6) 2_666 2_666
Cu5 S15 Cu12 71.38(5) 2_666 .
Cu12 S15 Cu6 127.14(8) . 2_666
C99 S15 Cu5 103.4(3) . 2_666
C99 S15 Cu6 111.6(2) . 2_666
C99 S15 Cu12 117.7(2) . .
Cu7 S3 Cu8 86.45(5) 2_666 2_666
Cu7 S3 Cu16 86.61(8) 2_666 .
Cu16 S3 Cu8 125.62(9) . 2_666
C15 S3 Cu7 114.2(3) . 2_666
C15 S3 Cu8 118.2(2) . 2_666
C15 S3 Cu16 113.8(2) . .
Cu16 S2 Au7 78.09(9) . .
C8 S2 Au7 109.0(3) . .
C8 S2 Cu16 113.8(3) . .
Au7 S1 Cu15 87.16(11) . 2_666
C1 S1 Au7 109.7(3) . .
C1 S1 Cu15 110.8(3) . 2_666
C69 C64 S10 123.5(5) . .
C65 C64 S10 119.9(5) . .
C65 C64 C69 116.5(7) . .
C20 C15 S3 117.7(6) . .
C16 C15 S3 121.9(7) . .
C16 C15 C20 120.3(8) . .
C68 C69 C64 119.8(6) . .
C37 C36 S6 121.51(19) . .
C37 C36 C41 120.0 . .
C41 C36 S6 118.36(19) . .
C38 C37 C36 120.0 . .
C37 C38 C39 120.0 . .
C38 C39 C42 123.1(4) . .
C40 C39 C38 120.0 . .
C40 C39 C42 116.8(4) . .
C41 C40 C39 120.0 . .
C40 C41 C36 120.0 . .
C57 C62 C61 125.6(8) . .
C62 C57 S9 124.6(6) . .
C62 C57 C58 118.8(7) . .
C58 C57 S9 116.6(6) . .
C69 C68 C67 121.5(6) . .
C51 C50 S8 118.2(5) . .
C55 C50 S8 120.7(6) . .
C55 C50 C51 120.5(7) . .
C52 C51 C50 116.0(8) . .
C62 C61 C60 115.3(9) . .
C45 C44 C43 120.0 . .
C44 C45 C46 120.0 . .
C45 C46 C47 120.0 . .
C45 C46 C49 119.2(4) . .
C47 C46 C49 120.8(4) . .
C48 C47 C46 120.0 . .
C47 C48 C43 120.0 . .
C44 C43 S7 118.68(16) . .
C48 C43 S7 121.12(16) . .
C48 C43 C44 120.0 . .
C104 C99 S15 116.1(6) . .
C100 C99 S15 126.9(6) . .
C100 C99 C104 116.8(6) . .
C66 C65 C64 124.4(7) . .
C93 C92 S14 117.7(5) . .
C97 C92 S14 124.3(6) . .
C97 C92 C93 117.8(8) . .
C103 C104 C99 116.7(8) . .
C79 C78 S12 121.2(6) . .
C79 C78 C83 122.0(6) . .
C83 C78 S12 116.7(5) . .
C23 C22 S4 121.7(6) . .
C27 C22 S4 119.3(6) . .
C27 C22 C23 119.0(6) . .
C108 C109 C112 122.8(7) . .
C110 C109 C108 120.3(7) . .
C110 C109 C112 116.3(7) . .
C78 C79 C80 118.9(8) . .
C94 C93 C92 120.3(7) . .
C96 C97 C92 121.0(8) . .
C101 C100 C99 125.0(9) . .
C65 C66 C67 118.2(7) . .
C53 C52 C51 125.3(10) . .
C111 C106 S16 118.5(5) . .
C111 C106 C107 118.9(5) . .
C107 C106 S16 122.4(5) . .
C32 C31 C30 120.0 . .
C31 C32 C35 120.9(6) . .
C33 C32 C31 120.0 . .
C33 C32 C35 119.1(6) . .
C32 C33 C34 120.0 . .
C29 C34 C33 120.0 . .
C34 C29 S5 121.8(3) . .
C30 C29 S5 118.2(3) . .
C30 C29 C34 120.0 . .
C29 C30 C31 120.0 . .
C60 C59 C58 119.0(9) . .
C110 C111 C106 121.6(7) . .
F21 C49 F20 103.3(9) . .
F21 C49 C46 114.6(6) . .
F21 C49 F19 108.9(10) . .
F20 C49 C46 114.3(8) . .
F20 C49 F19 104.1(7) . .
F19 C49 C46 110.9(7) . .
C95 C94 C93 120.6(8) . .
C24 C23 C22 122.5(8) . .
C108 C107 C106 122.5(7) . .
C107 C108 C109 117.3(7) . .
C22 C27 C26 120.8(8) . .
C68 C67 C66 119.2(7) . .
C68 C67 C70 118.7(6) . .
C66 C67 C70 121.8(6) . .
C104 C103 C102 121.2(9) . .
C57 C58 C59 118.7(8) . .
C82 C83 C78 117.4(8) . .
C19 C18 C17 119.4(9) . .
C19 C18 C21 129.5(9) . .
C17 C18 C21 111.2(8) . .
C15 C20 C19 118.2(8) . .
C25 C26 C27 119.2(8) . .
C15 C16 C17 121.4(9) . .
C23 C24 C25 118.9(8) . .
C18 C19 C20 120.7(10) . .
C83 C82 C81 122.5(10) . .
C52 C53 C54 119.5(9) . .
C52 C53 C56 123.7(10) . .
C54 C53 C56 116.7(9) . .
C100 C101 C102 115.1(9) . .
C111 C110 C109 119.0(7) . .
C113 N1 C117 111.2(7) . .
C121 N1 C117 110.1(9) . .
C121 N1 C113 104.6(9) . .
C125 N1 C117 104.0(9) . .
C125 N1 C113 112.6(8) . .
C125 N1 C121 114.6(7) . .
C50 C55 C54 117.9(8) . .
C94 C95 C96 118.2(9) . .
C94 C95 C98 119.6(8) . .
C96 C95 C98 121.9(7) . .
C26 C25 C24 119.0(7) . .
C26 C25 C28 121.7(9) . .
C24 C25 C28 118.9(9) . .
C61 C60 C63 117.3(9) . .
C59 C60 C61 122.0(8) . .
C59 C60 C63 120.7(9) . .
C137 N2 C141 106.2(4) . .
C137 N2 C129 107.8(3) . .
C129 N2 C141 110.5(4) . .
C133 N2 C141 106.2(3) . .
C133 N2 C137 114.5(4) . .
C133 N2 C129 111.5(4) . .
C97 C96 C95 121.8(8) . .
C118 C117 N1 113.0(12) . .
C142 C141 N2 110.5(3) . .
N1 C113 C114 112.6(9) . .
C18 C17 C16 119.8(9) . .
C81 C80 C79 122.4(8) . .
F42 C98 C95 115.2(10) . .
F42 C98 F41 94.5(8) . .
F40 C98 F42 101.2(9) . .
F40 C98 C95 117.2(8) . .
F40 C98 F41 112.8(10) . .
F41 C98 C95 113.2(8) . .
C103 C102 C105 116.0(10) . .
C101 C102 C103 125.3(8) . .
C101 C102 C105 118.7(10) . .
C74 C73 C72 120.0 . .
C73 C74 C77 119.9(6) . .
C75 C74 C73 120.0 . .
C75 C74 C77 120.0(6) . .
C74 C75 C76 120.0 . .
C71 C76 C75 120.0 . .
C76 C71 S11 120.2(3) . .
C76 C71 C72 120.0 . .
C72 C71 S11 119.8(3) . .
C71 C72 C73 120.0 . .
C123 C122 C121 109.7(12) . .
C6 C5 C4 120.0 . .
C1 C6 C5 120.0 . .
C6 C1 S1 121.0(4) . .
C6 C1 C2 120.0 . .
C2 C1 S1 118.9(4) . .
C3 C2 C1 120.0 . .
C4 C3 C2 120.0 . .
C5 C4 C7 122.2(4) . .
C3 C4 C5 120.0 . .
C3 C4 C7 117.8(4) . .
F15 C35 C32 111.9(10) . .
F15 C35 F13 92.6(10) . .
F13 C35 C32 114.4(10) . .
F14 C35 C32 119.4(12) . .
F14 C35 F15 106.3(9) . .
F14 C35 F13 108.8(12) . .
F29 C70 C67 109.2(5) . .
F29 C70 F30 108.8(5) . .
F30 C70 C67 108.3(5) . .
F28 C70 C67 111.1(5) . .
F28 C70 F29 109.5(5) . .
F28 C70 F30 109.9(5) . .
C144 C143 C142 114.8(6) . .
C115 C114 C113 110.8(10) . .
N1 C121 C122 112.0(10) . .
C53 C54 C55 120.5(8) . .
F23 C56 C53 120.2(10) . .
F23 C56 F24 107.0(12) . .
F23 C56 F22 99.3(8) . .
F24 C56 C53 113.5(7) . .
F24 C56 F22 102.9(10) . .
F22 C56 C53 111.9(11) . .
C124 C123 C122 115.0(13) . .
N1 C125 C126 116.8(10) . .
C87 C86 C85 120.0 . .
C86 C87 C88 120.0 . .
C87 C88 C91 118.3(7) . .
C89 C88 C87 120.0 . .
C89 C88 C91 121.7(7) . .
C88 C89 C90 120.0 . .
C85 C90 C89 120.0 . .
C86 C85 S13 119.7(3) . .
C90 C85 S13 120.1(3) . .
C90 C85 C86 120.0 . .
F31 C77 F32 99.9(9) . .
F31 C77 C74 116.6(10) . .
F32 C77 C74 112.5(8) . .
F33 C77 F31 110.5(10) . .
F33 C77 F32 102.1(10) . .
F33 C77 C74 113.4(10) . .
C80 C81 C82 116.4(7) . .
C80 C81 C84 123.2(9) . .
C84 C81 C82 119.7(10) . .
F25 C63 F26 104.8(10) . .
F25 C63 C60 113.8(11) . .
F26 C63 C60 108.4(6) . .
F27 C63 F25 111.7(8) . .
F27 C63 F26 102.1(11) . .
F27 C63 C60 114.9(10) . .
F10 C28 C25 112.1(8) . .
F11 C28 F10 109.8(6) . .
F11 C28 F12 104.5(10) . .
F11 C28 C25 114.4(9) . .
F12 C28 F10 103.1(9) . .
F12 C28 C25 112.1(7) . .
F44 C105 C102 106.8(7) . .
F45 C105 F44 103.5(13) . .
F45 C105 C102 111.1(11) . .
F43 C105 F44 106.6(13) . .
F43 C105 F45 111.9(9) . .
F43 C105 C102 115.9(13) . .
C8 C9 C10 120.0 . .
C9 C8 S2 120.8(4) . .
C13 C8 S2 119.0(4) . .
C13 C8 C9 120.0 . .
C8 C13 C12 120.0 . .
C11 C12 C13 120.0 . .
C12 C11 C10 120.0 . .
C12 C11 C14 117.0(6) . .
C10 C11 C14 123.0(6) . .
C11 C10 C9 120.0 . .
F36 C84 F34 101.3(10) . .
F36 C84 F35 99.1(11) . .
F36 C84 C81 120.4(11) . .
F34 C84 F35 99.0(10) . .
F34 C84 C81 115.1(12) . .
F35 C84 C81 118.3(10) . .
C143 C142 C141 113.2(4) . .
C116 C115 C114 114.6(12) . .
C133 C134 C135 112.6(5) . .
F8 C21 C18 99.0(6) . .
F8 C21 F9 112.8(6) . .
F9 C21 C18 100.7(5) . .
F7 C21 C18 110.3(6) . .
F7 C21 F8 115.3(4) . .
F7 C21 F9 116.2(7) . .
C127 C126 C125 116.8(11) . .
C117 C118 C119 103.5(14) . .
C128 C127 C126 121.7(13) . .
C131 C130 C129 111.3(5) . .
F39 C91 F37 105.8(12) . .
F39 C91 C88 120.3(12) . .
F39 C91 F38 98.7(13) . .
F37 C91 C88 119.3(12) . .
F37 C91 F38 99.5(11) . .
F38 C91 C88 109.3(12) . .
C138 C137 N2 112.7(4) . .
C120 C119 C118 101.9(14) . .
C137 C138 C139 112.0(4) . .
C140 C139 C138 113.2(6) . .
C130 C129 N2 109.4(3) . .
C132 C131 C130 113.0(6) . .
F5 C14 C11 103.9(6) . .
F5 C14 F4 113.1(4) . .
F4 C14 C11 106.2(6) . .
F6 C14 C11 106.8(5) . .
F6 C14 F5 112.8(5) . .
F6 C14 F4 113.2(5) . .
C136 C135 C134 112.6(5) . .
C134 C133 N2 111.7(4) . .
F2 C7 C4 101.1(6) . .
F2 C7 F1 118.8(6) . .
F3 C7 C4 92.9(5) . .
F3 C7 F2 119.0(6) . .
F3 C7 F1 119.2(7) . .
F1 C7 C4 93.1(6) . .
F16 C42 C39 103.0(7) . .
F16 C42 F18 117.5(6) . .
F16 C42 F17 117.2(6) . .
F18 C42 C39 95.8(6) . .
F18 C42 F17 118.0(5) . .
F17 C42 C39 98.3(7) . .
F47 C112 C109 113.2(7) . .
F48 C112 C109 105.3(5) . .
F48 C112 F47 110.2(6) . .
F46 C112 C109 105.6(6) . .
F46 C112 F47 111.2(5) . .
F46 C112 F48 111.0(7) . .

loop_
_geom_bond_atom_site_label_1
_geom_bond_atom_site_label_2
_geom_bond_distance
_geom_bond_site_symmetry_2
Au1 Au2 2.7756(4) .
Au1 Au3 2.7802(3) 2_666
Au1 Au4 2.7980(4) .
Au1 Au5 2.8146(3) .
Au1 Au6 2.7771(3) 2_666
Au1 Cu1 2.7165(7) 2_666
Au1 Cu2 2.6906(9) 2_666
Au1 Cu5 2.7135(10) .
Au1 Cu6 2.6972(8) .
Au1 Cu9 2.6729(8) 2_666
Au2 Au3 2.8028(3) 2_666
Au2 Au4 2.8089(3) 2_666
Au2 Au5 2.8050(3) .
Au2 Au6 2.7622(4) .
Au2 Cu1 2.7096(8) 2_666
Au2 Cu2 2.6807(10) 2_666
Au2 Cu3 2.7246(8) 2_666
Au2 Cu4 2.6785(10) 2_666
Au2 Cu10 2.7170(8) .
Au3 Au1 2.7802(3) 2_666
Au3 Au2 2.8028(3) 2_666
Au3 Au4 2.7847(4) .
Au3 Au5 2.7933(3) .
Au3 Au6 2.7985(4) .
Au3 Cu2 2.7450(8) .
Au3 Cu3 2.6992(9) .
Au3 Cu6 2.7192(10) 2_666
Au3 Cu7 2.7131(8) 2_666
Au3 Cu8 2.6945(8) 2_666
Au4 Au2 2.8089(3) 2_666
Au4 Au5 2.7630(3) .
Au4 Au6 2.7975(3) 2_666
Au4 Cu3 2.6830(9) .
Au4 Cu4 2.7183(7) .
Au4 Cu5 2.6809(10) .
Au4 Cu8 2.7281(8) 2_666
Au4 Cu9 2.7530(8) 2_666
Au5 Au6 2.7897(4) .
Au5 Cu1 2.7732(9) 2_666
Au5 Cu7 2.7490(10) 2_666
Au5 Cu8 2.7586(10) 2_666
Au5 Cu9 2.6609(10) 2_666
Au5 Cu10 2.6509(10) .
Au6 Au1 2.7771(3) 2_666
Au6 Au4 2.7975(3) 2_666
Au6 Cu4 2.7038(9) 2_666
Au6 Cu5 2.6598(9) 2_666
Au6 Cu6 2.6913(9) 2_666
Au6 Cu7 2.6718(9) 2_666
Au6 Cu10 2.7150(8) .
Au7 Cu15 3.0791(10) 2_666
Au7 Cu16 2.8746(14) .
Au7 S2 2.283(3) .
Au7 S1 2.223(3) .
Cu1 Au1 2.7165(7) 2_666
Cu1 Au2 2.7096(8) 2_666
Cu1 Au5 2.7732(9) 2_666
Cu1 Cu2 2.9524(10) .
Cu1 Cu9 2.9678(13) .
Cu1 Cu10 3.0573(14) 2_666
Cu1 S16 2.3890(19) .
Cu1 S7 2.3844(18) .
Cu1 S4 2.3830(16) 2_666
Cu2 Au1 2.6906(9) 2_666
Cu2 Au2 2.6807(10) 2_666
Cu2 Cu11 2.7866(13) .
Cu2 Cu13 2.7342(11) 2_666
Cu2 S10 2.3192(15) 2_666
Cu2 S7 2.3085(13) .
Cu3 Au2 2.7246(8) 2_666
Cu3 Cu4 3.0138(12) .
Cu3 Cu8 2.9933(10) 2_666
Cu3 Cu11 2.7872(11) .
Cu3 Cu13 2.7680(14) 2_666
Cu3 S11 2.3187(14) 2_666
Cu3 S6 2.3012(15) .
Cu4 Au2 2.6785(10) 2_666
Cu4 Au6 2.7038(9) 2_666
Cu4 Cu5 3.0132(12) .
Cu4 S6 2.3820(19) .
Cu4 S13 2.3652(17) 2_666
Cu4 S8 2.3922(14) .
Cu5 Au6 2.6598(9) 2_666
Cu5 Cu6 3.0221(12) .
Cu5 Cu12 2.6866(11) 2_666
Cu5 Cu14 2.7487(11) 2_666
Cu5 S13 2.3410(19) 2_666
Cu5 S15 2.298(2) 2_666
Cu6 Au3 2.7192(10) 2_666
Cu6 Au6 2.6913(9) 2_666
Cu6 Cu7 2.9692(11) .
Cu6 S10 2.3778(18) .
Cu6 S9 2.3914(13) .
Cu6 S15 2.3983(18) 2_666
Cu7 Au3 2.7131(8) 2_666
Cu7 Au5 2.7490(10) 2_666
Cu7 Au6 2.6718(9) 2_666
Cu7 Cu10 3.0055(14) 2_666
Cu7 S9 2.263(2) .
Cu7 S3 2.2368(19) 2_666
Cu8 Au3 2.6945(8) 2_666
Cu8 Au4 2.7281(8) 2_666
Cu8 Au5 2.7586(10) 2_666
Cu8 Cu3 2.9933(10) 2_666
Cu8 S11 2.3757(19) .
Cu8 S12 2.377(2) .
Cu8 S3 2.3571(17) 2_666
Cu9 Au1 2.6729(8) 2_666
Cu9 Au4 2.7530(8) 2_666
Cu9 Au5 2.6609(10) 2_666
Cu9 Cu12 2.7498(14) .
Cu9 Cu14 2.7692(14) .
Cu9 S16 2.2963(19) .
Cu9 S12 2.2860(19) .
Cu10 Cu1 3.0573(14) 2_666
Cu10 Cu7 3.0055(14) 2_666
Cu10 Cu16 2.9887(13) .
Cu10 S8 2.256(2) 2_666
Cu10 S4 2.2771(19) .
Cu11 Cu13 2.7666(10) 2_666
Cu11 S6 2.286(2) .
Cu11 S5 2.2310(18) .
Cu11 S7 2.3264(17) .
Cu12 Cu5 2.6866(11) 2_666
Cu12 Cu14 2.7487(15) .
Cu12 S16 2.3385(17) .
Cu12 S14 2.251(2) .
Cu12 S15 2.3068(13) .
Cu13 Cu2 2.7342(11) 2_666
Cu13 Cu3 2.7680(14) 2_666
Cu13 Cu11 2.7666(10) 2_666
Cu13 S10 2.310(2) .
Cu13 S11 2.2893(17) .
Cu13 S5 2.2861(16) 2_666
Cu14 Cu5 2.7487(11) 2_666
Cu14 S13 2.2610(14) .
Cu14 S12 2.3116(19) .
Cu14 S14 2.280(2) .
Cu15 Au7 3.0791(10) 2_666
Cu15 S9 2.2528(19) .
Cu15 S8 2.249(2) .
Cu15 S1 2.244(2) 2_666
Cu16 S4 2.208(2) .
Cu16 S3 2.245(2) .
Cu16 S2 2.280(2) .
S16 C106 1.788(6) .
S10 Cu2 2.3192(15) 2_666
S10 C64 1.752(8) .
S11 Cu3 2.3187(14) 2_666
S11 C71 1.764(4) .
S6 C36 1.797(4) .
S5 Cu13 2.2861(16) 2_666
S5 C29 1.777(4) .
S7 C43 1.777(4) .
S9 C57 1.762(7) .
S13 Cu4 2.3652(17) 2_666
S13 Cu5 2.3410(19) 2_666
S13 C85 1.780(6) .
S12 C78 1.826(6) .
S8 Cu10 2.256(2) 2_666
S8 C50 1.803(7) .
S14 C92 1.760(8) .
S4 Cu1 2.3830(16) 2_666
S4 C22 1.795(6) .
S15 Cu5 2.298(2) 2_666
S15 Cu6 2.3983(18) 2_666
S15 C99 1.737(7) .
S3 Cu7 2.2368(19) 2_666
S3 Cu8 2.3571(17) 2_666
S3 C15 1.795(8) .
S2 C8 1.747(7) .
S1 Cu15 2.244(2) 2_666
S1 C1 1.772(6) .
C64 C69 1.434(9) .
C64 C65 1.395(10) .
C15 C20 1.386(12) .
C15 C16 1.367(12) .
C69 C68 1.374(11) .
C36 C37 1.3900 .
C36 C41 1.3900 .
C37 C38 1.3900 .
C38 C39 1.3900 .
C39 C40 1.3900 .
C39 C42 1.674(11) .
C40 C41 1.3900 .
C62 C57 1.326(11) .
C62 C61 1.362(12) .
C57 C58 1.395(12) .
C68 C67 1.379(11) .
F21 C49 1.239(11) .
C50 C51 1.441(11) .
C50 C55 1.350(11) .
F20 C49 1.262(12) .
C51 C52 1.349(12) .
C61 C60 1.399(14) .
C44 C45 1.3900 .
C44 C43 1.3900 .
C45 C46 1.3900 .
C46 C47 1.3900 .
C46 C49 1.514(10) .
C47 C48 1.3900 .
C48 C43 1.3900 .
C99 C104 1.532(12) .
C99 C100 1.418(11) .
C65 C66 1.342(11) .
C92 C93 1.411(11) .
C92 C97 1.375(10) .
C104 C103 1.373(10) .
C78 C79 1.336(10) .
C78 C83 1.398(12) .
C22 C23 1.377(11) .
C22 C27 1.337(11) .
C109 C108 1.416(13) .
C109 C110 1.414(12) .
C109 C112 1.542(8) .
C79 C80 1.357(10) .
C93 C94 1.399(13) .
C97 C96 1.368(14) .
C100 C101 1.384(12) .
C66 C67 1.431(10) .
C52 C53 1.281(14) .
C106 C111 1.367(10) .
C106 C107 1.397(10) .
F19 C49 1.348(10) .
C31 C32 1.3900 .
C31 C30 1.3900 .
C32 C33 1.3900 .
C32 C35 1.454(13) .
C33 C34 1.3900 .
C34 C29 1.3900 .
C29 C30 1.3900 .
C59 C58 1.410(13) .
C59 C60 1.367(14) .
C111 C110 1.362(8) .
C94 C95 1.370(11) .
C23 C24 1.331(9) .
C107 C108 1.362(8) .
C27 C26 1.399(11) .
C67 C70 1.493(10) .
C103 C102 1.394(16) .
C83 C82 1.322(10) .
C18 C19 1.381(14) .
C18 C17 1.384(14) .
C18 C21 1.569(11) .
C20 C19 1.434(13) .
C26 C25 1.367(13) .
C16 C17 1.394(13) .
C24 C25 1.408(12) .
C82 C81 1.421(12) .
C53 C54 1.375(14) .
C53 C56 1.507(14) .
C101 C102 1.393(16) .
F29 C70 1.445(7) .
F10 C28 1.375(10) .
F30 C70 1.453(5) .
F42 C98 1.307(14) .
F40 C98 1.290(9) .
F23 C56 1.216(15) .
F25 C63 1.299(15) .
F31 C77 1.289(16) .
F26 C63 1.383(12) .
F11 C28 1.269(14) .
N1 C117 1.560(15) .
N1 C113 1.533(13) .
N1 C121 1.467(15) .
N1 C125 1.445(11) .
C55 C54 1.404(11) .
F12 C28 1.360(11) .
F15 C35 1.294(12) .
F36 C84 1.186(16) .
F27 C63 1.223(14) .
F32 C77 1.328(10) .
C95 C96 1.389(13) .
C95 C98 1.436(14) .
C25 C28 1.485(11) .
F33 C77 1.221(18) .
F34 C84 1.243(14) .
F44 C105 1.352(17) .
F41 C98 1.333(13) .
C60 C63 1.560(14) .
N2 C141 1.546(4) .
N2 C137 1.531(6) .
N2 C129 1.539(5) .
N2 C133 1.529(6) .
F39 C91 1.187(18) .
F45 C105 1.289(15) .
C117 C118 1.48(2) .
C141 C142 1.502(7) .
F13 C35 1.297(16) .
C113 C114 1.604(16) .
C80 C81 1.350(15) .
F43 C105 1.211(17) .
C102 C105 1.592(14) .
C73 C74 1.3900 .
C73 C72 1.3900 .
C74 C75 1.3900 .
C74 C77 1.488(10) .
C75 C76 1.3900 .
C76 C71 1.3900 .
C71 C72 1.3900 .
F14 C35 1.140(17) .
C122 C121 1.578(17) .
C122 C123 1.57(2) .
C5 C6 1.3900 .
C5 C4 1.3900 .
C6 C1 1.3900 .
C1 C2 1.3900 .
C2 C3 1.3900 .
C3 C4 1.3900 .
C4 C7 1.815(7) .
C70 F28 1.421(8) .
C143 C144 1.487(9) .
C143 C142 1.489(5) .
F35 C84 1.347(16) .
C114 C115 1.569(15) .
F24 C56 1.228(13) .
F8 C21 1.390(7) .
F37 C91 1.287(12) .
F22 C56 1.249(13) .
C123 C124 1.567(18) .
F9 C21 1.393(6) .
C125 C126 1.541(16) .
C116 C115 1.364(18) .
C86 C87 1.3900 .
C86 C85 1.3900 .
C87 C88 1.3900 .
C88 C89 1.3900 .
C88 C91 1.441(16) .
C89 C90 1.3900 .
C90 C85 1.3900 .
F7 C21 1.389(8) .
C81 C84 1.408(11) .
C9 C8 1.3900 .
C9 C10 1.3900 .
C8 C13 1.3900 .
C13 C12 1.3900 .
C12 C11 1.3900 .
C11 C10 1.3900 .
C11 C14 1.528(8) .
C134 C135 1.508(7) .
C134 C133 1.496(6) .
C126 C127 1.464(14) .
C118 C119 1.60(3) .
C127 C128 1.443(19) .
C130 C129 1.509(6) .
C130 C131 1.504(6) .
C91 F38 1.365(19) .
C137 C138 1.496(5) .
C119 C120 1.503(8) .
C136 C135 1.490(7) .
C140 C139 1.490(9) .
C138 C139 1.502(7) .
C132 C131 1.492(8) .
F2 C7 1.387(9) .
F3 C7 1.383(8) .
C14 F5 1.461(7) .
C14 F4 1.462(6) .
C14 F6 1.461(7) .
F1 C7 1.391(7) .
C42 F16 1.379(6) .
C42 F18 1.382(7) .
C42 F17 1.386(8) .
F47 C112 1.438(8) .
C112 F48 1.406(9) .
C112 F46 1.391(8) .

loop_
_platon_squeeze_void_nr
_platon_squeeze_void_average_x
_platon_squeeze_void_average_y
_platon_squeeze_void_average_z
_platon_squeeze_void_volume
_platon_squeeze_void_count_electrons
_platon_squeeze_void_content
1 0.000 0.000 0.002 1353 254 ' '
2 0.000 0.500 0.500 218 92 ' '
3 0.500 0.500 1.000 251 58 ' '
